data_7214378
loop_
_publ_author_name
'Fu, Ruibiao'
'Hu, Shengmin'
'Wu, Xintao'

_publ_section_title
;
 New 2D zinc phosphonates with heptanuclear units, reversible
 dehydration--hydration and bright luminescence
;
_journal_issue 24
_journal_name_full CrystEngComm
_journal_page_first 5387
_journal_paper_doi 10.1039/c4ce00322e
_journal_volume 16
_journal_year 2014
_chemical_formula_sum 'C176 H231 N16 O85.5 P12 Zn18'
_chemical_formula_weight 5487.07
_chemical_name_systematic
; 
 ? 
;
_space_group_IT_number 2
_symmetry_cell_setting triclinic
_symmetry_space_group_name_Hall '-P 1'
_symmetry_space_group_name_H-M 'P -1'
_atom_sites_solution_hydrogens geom
_atom_sites_solution_primary direct
_atom_sites_solution_secondary difmap
_audit_creation_method SHELXL-97
_cell_angle_alpha 107.825(9)
_cell_angle_beta 90.226(12)
_cell_angle_gamma 96.903(4)
_cell_formula_units_Z 2
_cell_length_a 13.656(7)
_cell_length_b 23.854(14)
_cell_length_c 35.19(2)
_cell_measurement_reflns_used 31684
_cell_measurement_temperature 113.15
_cell_measurement_theta_max 27.6021
_cell_measurement_theta_min 2.6080
_cell_volume 10824(10)
_computing_cell_refinement 'CrystalClear (Rigaku Inc., 2008)'
_computing_data_collection 'CrystalClear (Rigaku Inc., 2008)'
_computing_data_reduction 'CrystalClear (Rigaku Inc., 2008)'
_computing_molecular_graphics 'Bruker SHELXTL'
_computing_publication_material 'Bruker SHELXTL'
_computing_structure_refinement 'SHELXL-97 (Sheldrick, 1997)'
_computing_structure_solution 'SHELXS-97 (Sheldrick, 1990)'
_diffrn_ambient_temperature 113.15
_diffrn_measured_fraction_theta_full 0.994
_diffrn_measured_fraction_theta_max 0.994
_diffrn_measurement_device_type 'Saturn724+ (2x2 bin mode)'
_diffrn_measurement_method '\w scans'
_diffrn_radiation_monochromator graphite
_diffrn_radiation_source 'fine-focus sealed tube'
_diffrn_radiation_type MoK\a
_diffrn_radiation_wavelength 0.71073
_diffrn_reflns_av_R_equivalents 0.0344
_diffrn_reflns_av_sigmaI/netI 0.0418
_diffrn_reflns_limit_h_max 16
_diffrn_reflns_limit_h_min -16
_diffrn_reflns_limit_k_max 28
_diffrn_reflns_limit_k_min -28
_diffrn_reflns_limit_l_max 42
_diffrn_reflns_limit_l_min -42
_diffrn_reflns_number 100323
_diffrn_reflns_theta_full 25.50
_diffrn_reflns_theta_max 25.50
_diffrn_reflns_theta_min 2.49
_exptl_absorpt_coefficient_mu 2.137
_exptl_absorpt_correction_T_max 1.0000
_exptl_absorpt_correction_T_min 0.7834
_exptl_absorpt_correction_type multi-scan
_exptl_absorpt_process_details 'CrystalClear (Rigaku Inc., 2008)'
_exptl_crystal_colour colorless
_exptl_crystal_density_diffrn 1.683
_exptl_crystal_density_method 'not measured'
_exptl_crystal_description prism
_exptl_crystal_F_000 5606
_exptl_crystal_size_max 0.3000
_exptl_crystal_size_mid 0.1500
_exptl_crystal_size_min 0.1000
_refine_diff_density_max 1.808
_refine_diff_density_min -3.474
_refine_diff_density_rms 0.143
_refine_ls_extinction_method none
_refine_ls_goodness_of_fit_ref 1.032
_refine_ls_hydrogen_treatment mixed
_refine_ls_matrix_type full
_refine_ls_number_parameters 2966
_refine_ls_number_reflns 40071
_refine_ls_number_restraints 494
_refine_ls_restrained_S_all 1.054
_refine_ls_R_factor_all 0.1026
_refine_ls_R_factor_gt 0.0811
_refine_ls_shift/su_max 0.007
_refine_ls_shift/su_mean 0.001
_refine_ls_structure_factor_coef Fsqd
_refine_ls_weighting_details 'calc w=1/[\s^2^(Fo^2^)+(0.0548P)^2^+139.1617P] where P=(Fo^2^+2Fc^2^)/3'
_refine_ls_weighting_scheme calc
_refine_ls_wR_factor_gt 0.1900
_refine_ls_wR_factor_ref 0.2047
_reflns_number_gt 28806
_reflns_number_total 40071
_reflns_threshold_expression >2sigma(I)
_cod_data_source_file c4ce00322e2.cif
_cod_data_source_block a
_cod_depositor_comments
;
The following automatic conversions were performed:

'_exptl_absorpt_correction_type' value 'Multi-scan' changed to
'multi-scan' according to
/usr/data/users/saulius/crontab/automatic-downloads/rss-feeds/RSC/lib/dictionaries/cif_core.dic
dictionary named 'cif_core.dic' version 2.4.2 from 2011-04-26.

Automatic conversion script
Id: cif_fix_values 2281 2013-09-26 08:29:07Z andrius 

 Adding full bibliography for 7214378--7214379.cif.
;
_cod_original_cell_volume 10825(10)
_cod_original_sg_symbol_H-M p-1
_cod_original_formula_sum 'C176 H231 N16 O85.50 P12 Zn18'
_cod_database_code 7214378

loop_
_symmetry_equiv_pos_as_xyz
'x, y, z'
'-x, -y, -z'

loop_
_atom_site_label
_atom_site_type_symbol
_atom_site_fract_x
_atom_site_fract_y
_atom_site_fract_z
_atom_site_U_iso_or_equiv
_atom_site_adp_type
_atom_site_occupancy
_atom_site_symmetry_multiplicity
_atom_site_calc_flag
_atom_site_refinement_flags
_atom_site_disorder_assembly
_atom_site_disorder_group
Zn1 Zn 0.00059(5) 0.26451(3) 0.75717(2) 0.01410(15) Uani 1 1 d . . .
Zn2 Zn -0.23162(5) 0.24143(3) 0.69578(2) 0.01545(16) Uani 1 1 d . . .
Zn3 Zn 0.18368(5) 0.25552(3) 0.68100(2) 0.01399(15) Uani 1 1 d . . .
Zn4 Zn -0.00074(6) 0.12259(3) 0.76979(3) 0.02135(18) Uani 1 1 d . . .
Zn5 Zn 0.23201(5) 0.28397(3) 0.81771(2) 0.01723(16) Uani 1 1 d . . .
Zn6 Zn -0.17994(6) 0.27534(4) 0.83376(2) 0.02127(18) Uani 1 1 d . . .
Zn7 Zn 0.00273(5) 0.40793(3) 0.74556(2) 0.01639(16) Uani 1 1 d . . .
Zn8 Zn 0.50127(6) 0.26901(4) 0.91296(3) 0.0299(2) Uani 1 1 d . . .
Zn9 Zn 0.00305(6) -0.00235(5) 0.84467(3) 0.0331(2) Uani 1 1 d . . .
Zn10 Zn -0.49625(6) 0.24838(4) 0.59780(3) 0.0280(2) Uani 1 1 d . . .
Zn11 Zn 0.00222(6) 0.52215(4) 0.66105(3) 0.0272(2) Uani 1 1 d . . .
Zn12 Zn -0.4985(4) 0.51126(11) 0.50577(12) 0.0220(7) Uani 0.50 1 d P . .
Zn13 Zn -0.31893(7) 0.48528(7) 0.42216(4) 0.0615(4) Uani 1 1 d . . .
Zn14 Zn -0.73401(6) 0.47585(6) 0.43945(4) 0.0457(3) Uani 1 1 d . . .
Zn15 Zn -0.50112(7) 0.35992(7) 0.51545(4) 0.0622(4) Uani 1 1 d . . .
Zn16 Zn 0.5000 0.0000 1.0000 0.0412(4) Uani 1 2 d S . .
Zn17 Zn 0.49857(7) -0.14429(6) 1.00935(4) 0.0497(3) Uani 1 1 d . . .
Zn18 Zn 0.68295(7) -0.00463(6) 0.92521(3) 0.0491(3) Uani 1 1 d . . .
Zn19 Zn 0.26930(6) -0.02057(5) 0.93816(3) 0.0364(2) Uani 1 1 d . . .
P1 P -0.19413(12) 0.16775(8) 0.75503(5) 0.0190(4) Uani 1 1 d . . .
P2 P -0.02510(12) 0.29001(7) 0.67268(5) 0.0140(3) Uani 1 1 d . . .
P3 P 0.18192(12) 0.17918(7) 0.74016(5) 0.0153(3) Uani 1 1 d . . .
P4 P 0.19665(12) 0.36049(7) 0.75982(5) 0.0136(3) Uani 1 1 d . . .
P5 P 0.02459(13) 0.23943(9) 0.84245(5) 0.0221(4) Uani 1 1 d . . .
P6 P -0.18262(12) 0.34806(8) 0.77358(5) 0.0173(3) Uani 1 1 d . . .
P7 P -0.52740(16) 0.52000(16) 0.41357(10) 0.0634(10) Uani 1 1 d . . .
P8 P -0.69546(15) 0.40537(15) 0.50062(9) 0.0546(8) Uani 1 1 d . . .
P9 P -0.31800(15) 0.41424(14) 0.48422(8) 0.0502(7) Uani 1 1 d . . .
P10 P 0.68291(15) -0.08243(12) 0.98304(7) 0.0407(6) Uani 1 1 d . . .
P11 P 0.47674(16) 0.02996(14) 0.91653(9) 0.0543(8) Uani 1 1 d . . .
P12 P 0.30509(15) -0.09850(12) 0.99485(8) 0.0398(6) Uani 1 1 d . . .
O1 O -0.3431(3) 0.2393(2) 0.65464(15) 0.0236(10) Uani 1 1 d . . .
O2 O -0.4789(4) 0.1855(2) 0.62117(15) 0.0300(12) Uani 1 1 d . . .
O3 O -0.1390(3) 0.21396(19) 0.73802(13) 0.0164(9) Uani 1 1 d . . .
O4 O -0.1375(3) 0.1150(2) 0.75062(16) 0.0246(11) Uani 1 1 d . . .
O5 O -0.2255(4) 0.1940(2) 0.79792(16) 0.0285(11) Uani 1 1 d . . .
O6 O 0.3091(3) 0.2475(2) 0.64573(14) 0.0238(11) Uani 1 1 d . . .
O7 O 0.3580(3) 0.2316(2) 0.58318(14) 0.0263(11) Uani 1 1 d . . .
O8 O 0.0349(3) 0.26575(19) 0.69990(12) 0.0143(9) Uani 1 1 d . . .
O9 O -0.1268(3) 0.25560(19) 0.66196(13) 0.0176(9) Uani 1 1 d . . .
O10 O -0.0268(4) 0.3572(2) 0.68904(14) 0.0209(10) Uani 1 1 d . . .
O11 O 0.0021(4) 0.0533(2) 0.79031(17) 0.0329(13) Uani 1 1 d . . .
O12 O 0.0723(4) -0.0244(2) 0.79222(18) 0.0342(13) Uani 1 1 d . . .
O13 O 0.0737(3) 0.18718(19) 0.75057(14) 0.0179(9) Uani 1 1 d . . .
O14 O 0.2058(3) 0.19095(18) 0.70120(13) 0.0159(9) Uani 1 1 d . . .
O15 O 0.2577(3) 0.2143(2) 0.77416(14) 0.0225(10) Uani 1 1 d . . .
O16 O 0.3424(4) 0.2832(2) 0.85925(15) 0.0274(11) Uani 1 1 d . . .
O17 O 0.4816(4) 0.3341(2) 0.89155(15) 0.0300(12) Uani 1 1 d . . .
O18 O 0.1427(3) 0.31278(19) 0.77601(13) 0.0159(9) Uani 1 1 d . . .
O19 O 0.1389(3) 0.41434(19) 0.76646(13) 0.0173(9) Uani 1 1 d . . .
O20 O 0.2283(3) 0.33681(19) 0.71668(13) 0.0169(9) Uani 1 1 d . . .
O21 O -0.3039(4) 0.2749(3) 0.86856(15) 0.0322(13) Uani 1 1 d . . .
O22 O -0.3551(4) 0.2889(3) 0.93008(15) 0.0316(13) Uani 1 1 d . . .
O23 O -0.0337(3) 0.2643(2) 0.81493(14) 0.0201(10) Uani 1 1 d . . .
O24 O 0.1283(4) 0.2728(2) 0.85348(14) 0.0274(11) Uani 1 1 d . . .
O25 O 0.0218(4) 0.1726(2) 0.82670(16) 0.0314(12) Uani 1 1 d . . .
O26 O 0.0122(3) 0.4782(2) 0.72392(15) 0.0228(10) Uani 1 1 d . . .
O27 O -0.0717(4) 0.5461(2) 0.71204(16) 0.0269(11) Uani 1 1 d . . .
O28 O -0.0734(3) 0.3415(2) 0.76415(13) 0.0175(9) Uani 1 1 d . . .
O29 O -0.2071(3) 0.3402(2) 0.81393(14) 0.0227(10) Uani 1 1 d . . .
O30 O -0.2566(3) 0.3100(2) 0.74005(14) 0.0227(10) Uani 1 1 d . . .
O31 O -0.1958(4) 0.4769(3) 0.38580(19) 0.0404(15) Uani 1 1 d . . .
O32 O -0.1464(4) 0.4583(3) 0.32261(18) 0.0365(14) Uani 1 1 d . . .
O33 O -0.4657(4) 0.4977(4) 0.4419(2) 0.063(2) Uani 1 1 d . . .
O34 O -0.6296(4) 0.4850(3) 0.4039(2) 0.0511(19) Uani 1 1 d . . .
O35 O -0.5282(5) 0.5871(4) 0.4290(2) 0.064(2) Uani 1 1 d . . .
O36 O -0.8448(4) 0.4726(3) 0.39754(18) 0.0375(14) Uani 1 1 d . . .
O37 O -0.9813(4) 0.4178(2) 0.36457(18) 0.0338(13) Uani 1 1 d . . .
O38 O -0.6420(4) 0.4509(3) 0.4823(2) 0.0510(19) Uani 1 1 d . . .
O39 O -0.6372(4) 0.3520(3) 0.4958(2) 0.0524(19) Uani 1 1 d . . .
O40 O -0.7239(4) 0.4331(4) 0.5437(2) 0.056(2) Uani 1 1 d . . .
O41 O -0.5026(5) 0.2923(4) 0.5386(2) 0.058(2) Uani 1 1 d . . .
O42 O -0.4269(4) 0.2193(3) 0.54534(16) 0.0358(13) Uani 1 1 d . . .
O43 O -0.4261(4) 0.4232(4) 0.4944(2) 0.058(2) Uani 1 1 d . . .
O44 O -0.2932(4) 0.4214(3) 0.4436(2) 0.0528(19) Uani 1 1 d . . .
O45 O -0.2451(4) 0.4516(3) 0.5177(2) 0.0510(18) Uani 1 1 d . . .
O46 O 0.4916(4) -0.2166(4) 1.0291(2) 0.058(2) Uani 1 1 d . . .
O47 O 0.5715(4) -0.2873(3) 1.03562(16) 0.0326(12) Uani 1 1 d . . .
O48 O 0.5746(4) -0.0763(3) 0.9929(2) 0.0462(17) Uani 1 1 d . . .
O49 O 0.7562(4) -0.0461(3) 1.0170(2) 0.0440(16) Uani 1 1 d . . .
O50 O 0.7067(4) -0.0719(3) 0.9433(2) 0.0475(17) Uani 1 1 d . . .
O51 O 0.8070(4) -0.0070(3) 0.89057(18) 0.0374(14) Uani 1 1 d . . .
O52 O 0.8582(4) -0.0195(3) 0.82881(19) 0.0435(16) Uani 1 1 d . . .
O53 O 0.5363(4) 0.0042(3) 0.9435(2) 0.0497(18) Uani 1 1 d . . .
O54 O 0.3735(4) -0.0049(3) 0.90501(19) 0.0479(18) Uani 1 1 d . . .
O55 O 0.4793(5) 0.0966(4) 0.9337(2) 0.062(2) Uani 1 1 d . . .
O56 O 0.1593(4) -0.0194(3) 0.8970(2) 0.0442(16) Uani 1 1 d . . .
O57 O 0.0199(4) -0.0702(3) 0.86372(18) 0.0367(14) Uani 1 1 d . . .
O58 O 0.3604(4) -0.0502(3) 0.97928(17) 0.0341(13) Uani 1 1 d . . .
O59 O 0.3624(4) -0.1511(3) 0.9892(2) 0.0440(16) Uani 1 1 d . . .
O60 O 0.2747(4) -0.0748(3) 1.0379(2) 0.0510(19) Uani 1 1 d . . .
N1 N -0.3031(4) 0.1536(2) 0.68606(18) 0.0204(12) Uani 1 1 d . . .
N2 N 0.1131(4) 0.2344(2) 0.62314(16) 0.0154(11) Uani 1 1 d . . .
N3 N 0.0922(4) 0.0637(2) 0.72396(18) 0.0216(12) Uani 1 1 d . . .
N4 N 0.3070(4) 0.3704(2) 0.82832(16) 0.0184(12) Uani 1 1 d . . .
N5 N -0.1070(4) 0.3023(3) 0.89345(18) 0.0291(14) Uani 1 1 d . . .
N6 N -0.1026(4) 0.4651(3) 0.78473(18) 0.0223(12) Uani 1 1 d . . .
N7 N -0.3920(6) 0.4596(5) 0.3643(3) 0.060(2) Uani 1 1 d U . .
N8 N -0.8059(5) 0.3880(4) 0.4311(2) 0.045(2) Uani 1 1 d . . .
N9 N -0.4032(6) 0.2986(4) 0.4724(2) 0.052(2) Uani 1 1 d . . .
N10 N 0.5989(6) -0.1997(4) 0.9674(2) 0.047(2) Uani 1 1 d . . .
N11 N 0.6101(6) -0.0271(5) 0.8666(3) 0.062(2) Uani 1 1 d U . .
N12 N 0.1952(5) -0.1091(3) 0.9259(2) 0.0367(17) Uani 1 1 d . . .
N13 N 0.4794(5) 0.1819(3) 0.8822(2) 0.0388(17) Uani 1 1 d . . .
H13H H 0.5256 0.1756 0.8638 0.047 Uiso 1 1 calc R . .
H13I H 0.4931 0.1624 0.8994 0.047 Uiso 1 1 calc R . .
N14 N 0.0270(5) 0.0829(4) 0.8777(2) 0.0415(18) Uani 1 1 d . . .
H14I H 0.0108 0.1037 0.8618 0.050 Uiso 1 1 calc R . .
H14J H -0.0182 0.0875 0.8967 0.050 Uiso 1 1 calc R . .
N15 N -0.4733(4) 0.3364(3) 0.6275(2) 0.0343(16) Uani 1 1 d . . .
H15D H -0.4877 0.3551 0.6099 0.041 Uiso 1 1 calc R . .
H15E H -0.5189 0.3434 0.6461 0.041 Uiso 1 1 calc R . .
N16 N -0.0205(4) 0.4346(3) 0.63361(18) 0.0296(15) Uani 1 1 d . . .
H16G H 0.0268 0.4269 0.6157 0.036 Uiso 1 1 calc R . .
H16H H -0.0071 0.4175 0.6522 0.036 Uiso 1 1 calc R . .
C1 C -0.2735(6) 0.0511(4) 0.6411(3) 0.041(2) Uani 1 1 d . . .
C2 C -0.2556(7) 0.0146(4) 0.6640(3) 0.050(2) Uani 1 1 d . . .
H2A H -0.2220 0.0320 0.6886 0.060 Uiso 1 1 calc R . .
C3 C -0.2850(9) -0.0468(5) 0.6522(5) 0.079(4) Uani 1 1 d . . .
H3A H -0.2734 -0.0691 0.6689 0.094 Uiso 1 1 calc R . .
C4 C -0.3289(11) -0.0716(6) 0.6173(5) 0.086(4) Uani 1 1 d U . .
H4A H -0.3482 -0.1124 0.6098 0.103 Uiso 1 1 calc R . .
C5 C -0.3496(8) -0.0420(5) 0.5900(4) 0.078(5) Uani 1 1 d . . .
C6 C -0.3200(7) 0.0247(4) 0.6029(3) 0.054(3) Uani 1 1 d . . .
C7 C -0.3378(8) 0.0578(7) 0.5769(3) 0.071(4) Uani 1 1 d . . .
H7A H -0.3208 0.0988 0.5845 0.085 Uiso 1 1 calc R . .
C8 C -0.3826(10) 0.0261(7) 0.5388(4) 0.090(4) Uani 1 1 d U . .
H8A H -0.3945 0.0461 0.5207 0.108 Uiso 1 1 calc R . .
C9 C -0.4093(8) -0.0364(6) 0.5284(4) 0.074(3) Uani 1 1 d U . .
H9A H -0.4405 -0.0560 0.5035 0.089 Uiso 1 1 calc R . .
C10 C -0.3928(11) -0.0685(8) 0.5519(5) 0.100(5) Uani 1 1 d U . .
H10A H -0.4103 -0.1094 0.5428 0.120 Uiso 1 1 calc R . .
C11 C -0.2364(5) 0.1158(3) 0.6574(2) 0.0266(16) Uani 1 1 d . . .
H11A H -0.2257 0.1314 0.6351 0.032 Uiso 1 1 calc R . .
H11B H -0.1728 0.1200 0.6711 0.032 Uiso 1 1 calc R . .
C12 C -0.4031(5) 0.1484(3) 0.6675(2) 0.0242(15) Uani 1 1 d . . .
H12A H -0.4514 0.1539 0.6880 0.029 Uiso 1 1 calc R . .
H12B H -0.4195 0.1090 0.6486 0.029 Uiso 1 1 calc R . .
C13 C -0.4068(5) 0.1942(3) 0.6463(2) 0.0200(14) Uani 1 1 d . . .
C14 C -0.3094(5) 0.1411(3) 0.7250(2) 0.0221(14) Uani 1 1 d . . .
H14A H -0.3247 0.0986 0.7202 0.027 Uiso 1 1 calc R . .
H14B H -0.3626 0.1601 0.7398 0.027 Uiso 1 1 calc R . .
C21 C 0.0005(5) 0.1463(3) 0.5750(2) 0.0250(15) Uani 1 1 d . . .
C22 C -0.0937(6) 0.1614(4) 0.5726(2) 0.0322(17) Uani 1 1 d . . .
H22A H -0.1197 0.1858 0.5952 0.039 Uiso 1 1 calc R . .
C23 C -0.1512(7) 0.1400(5) 0.5361(3) 0.049(2) Uani 1 1 d . . .
H23A H -0.2143 0.1504 0.5348 0.059 Uiso 1 1 calc R . .
C24 C -0.1136(7) 0.1042(5) 0.5030(3) 0.052(3) Uani 1 1 d . . .
H24A H -0.1521 0.0905 0.4793 0.062 Uiso 1 1 calc R . .
C25 C -0.0166(7) 0.0871(4) 0.5034(3) 0.047(2) Uani 1 1 d . . .
C26 C 0.0422(6) 0.1080(4) 0.5405(2) 0.0374(19) Uani 1 1 d . . .
C27 C 0.1355(7) 0.0883(4) 0.5405(3) 0.047(2) Uani 1 1 d . . .
H27A H 0.1745 0.1004 0.5640 0.057 Uiso 1 1 calc R . .
C28 C 0.1694(9) 0.0520(5) 0.5067(4) 0.068(3) Uani 1 1 d . . .
H28A H 0.2316 0.0400 0.5075 0.082 Uiso 1 1 calc R . .
C29 C 0.1112(10) 0.0317(6) 0.4700(4) 0.074(4) Uani 1 1 d . . .
H29A H 0.1350 0.0062 0.4473 0.089 Uiso 1 1 calc R . .
C30 C 0.0209(9) 0.0499(5) 0.4685(3) 0.064(3) Uani 1 1 d . . .
H30A H -0.0162 0.0378 0.4445 0.077 Uiso 1 1 calc R . .
C31 C 0.0599(5) 0.1712(3) 0.61432(19) 0.0166(13) Uani 1 1 d . . .
H31A H 0.1088 0.1450 0.6147 0.020 Uiso 1 1 calc R . .
H31B H 0.0159 0.1705 0.6358 0.020 Uiso 1 1 calc R . .
C32 C 0.1883(5) 0.2384(3) 0.59395(19) 0.0208(14) Uani 1 1 d . . .
H32A H 0.1845 0.2741 0.5866 0.025 Uiso 1 1 calc R . .
H32B H 0.1741 0.2047 0.5700 0.025 Uiso 1 1 calc R . .
C33 C 0.2921(5) 0.2396(3) 0.6098(2) 0.0236(15) Uani 1 1 d . . .
C34 C 0.0431(5) 0.2795(3) 0.6273(2) 0.0195(14) Uani 1 1 d . . .
H34A H -0.0030 0.2667 0.6044 0.023 Uiso 1 1 calc R . .
H34B H 0.0800 0.3170 0.6277 0.023 Uiso 1 1 calc R . .
C41 C 0.1000(6) 0.0047(3) 0.6497(2) 0.0278(16) Uani 1 1 d . . .
C42 C 0.0447(7) -0.0510(4) 0.6389(3) 0.042(2) Uani 1 1 d . . .
H42A H -0.0165 -0.0555 0.6499 0.050 Uiso 1 1 calc R . .
C43 C 0.0790(7) -0.1013(4) 0.6116(3) 0.045(2) Uani 1 1 d . . .
H43A H 0.0404 -0.1382 0.6042 0.054 Uiso 1 1 calc R . .
C44 C 0.1679(8) -0.0948(4) 0.5966(3) 0.050(2) Uani 1 1 d . . .
H44A H 0.1920 -0.1284 0.5802 0.060 Uiso 1 1 calc R . .
C45 C 0.2274(7) -0.0392(4) 0.6042(3) 0.039(2) Uani 1 1 d . . .
C46 C 0.1910(6) 0.0119(3) 0.6313(2) 0.0290(16) Uani 1 1 d . . .
C47 C 0.2508(5) 0.0680(3) 0.6376(2) 0.0271(16) Uani 1 1 d . . .
H47A H 0.2301 0.1018 0.6552 0.032 Uiso 1 1 calc R . .
C48 C 0.3361(6) 0.0736(4) 0.6188(2) 0.0363(19) Uani 1 1 d . . .
H48A H 0.3710 0.1110 0.6226 0.044 Uiso 1 1 calc R . .
C49 C 0.3725(7) 0.0221(4) 0.5931(3) 0.047(2) Uani 1 1 d . . .
H49A H 0.4330 0.0254 0.5814 0.057 Uiso 1 1 calc R . .
C50 C 0.3170(7) -0.0322(4) 0.5859(3) 0.045(2) Uani 1 1 d . . .
H50A H 0.3395 -0.0655 0.5683 0.054 Uiso 1 1 calc R . .
C51 C 0.0585(5) 0.0543(3) 0.6817(2) 0.0259(15) Uani 1 1 d . . .
H51A H 0.0759 0.0911 0.6756 0.031 Uiso 1 1 calc R . .
H51B H -0.0129 0.0459 0.6798 0.031 Uiso 1 1 calc R . .
C52 C 0.0932(6) 0.0079(3) 0.7344(2) 0.0315(18) Uani 1 1 d . . .
H52A H 0.1604 -0.0016 0.7339 0.038 Uiso 1 1 calc R . .
H52B H 0.0537 -0.0242 0.7144 0.038 Uiso 1 1 calc R . .
C53 C 0.0540(5) 0.0128(3) 0.7747(2) 0.0244(15) Uani 1 1 d . . .
C54 C 0.1896(5) 0.1004(3) 0.73553(18) 0.0151(13) Uani 1 1 d . . .
H54A H 0.2366 0.0851 0.7156 0.018 Uiso 1 1 calc R . .
H54B H 0.2133 0.0977 0.7608 0.018 Uiso 1 1 calc R . .
C61 C 0.2893(5) 0.4740(3) 0.8759(2) 0.0249(15) Uani 1 1 d . . .
C62 C 0.2843(7) 0.5127(4) 0.8540(2) 0.042(2) Uani 1 1 d . . .
H62A H 0.2542 0.4985 0.8285 0.050 Uiso 1 1 calc R . .
C63 C 0.3234(9) 0.5732(4) 0.8691(3) 0.060(3) Uani 1 1 d . . .
H63A H 0.3231 0.5980 0.8532 0.072 Uiso 1 1 calc R . .
C64 C 0.3625(8) 0.5950(4) 0.9081(3) 0.055(3) Uani 1 1 d U . .
H64A H 0.3857 0.6351 0.9189 0.066 Uiso 1 1 calc R . .
C65 C 0.3673(7) 0.5566(4) 0.9314(3) 0.045(2) Uani 1 1 d . . .
C66 C 0.3317(5) 0.4952(3) 0.9160(2) 0.0298(17) Uani 1 1 d . . .
C67 C 0.3368(6) 0.4603(4) 0.9414(2) 0.0355(19) Uani 1 1 d . . .
H67A H 0.3147 0.4200 0.9314 0.043 Uiso 1 1 calc R . .
C68 C 0.3726(7) 0.4825(5) 0.9800(3) 0.053(3) Uani 1 1 d . . .
H68A H 0.3745 0.4580 0.9960 0.063 Uiso 1 1 calc R . .
C69 C 0.4067(6) 0.5441(5) 0.9951(3) 0.053(3) Uani 1 1 d . . .
H69A H 0.4309 0.5599 1.0215 0.063 Uiso 1 1 calc R . .
C70 C 0.4053(7) 0.5803(5) 0.9725(3) 0.053(3) Uani 1 1 d . . .
H70A H 0.4286 0.6204 0.9831 0.063 Uiso 1 1 calc R . .
C71 C 0.2432(5) 0.4105(3) 0.8572(2) 0.0218(14) Uani 1 1 d . . .
H71A H 0.1820 0.4105 0.8432 0.026 Uiso 1 1 calc R . .
H71B H 0.2266 0.3934 0.8785 0.026 Uiso 1 1 calc R . .
C72 C 0.4065(5) 0.3730(3) 0.8455(2) 0.0208(14) Uani 1 1 d . . .
H72A H 0.4260 0.4122 0.8644 0.025 Uiso 1 1 calc R . .
H72B H 0.4533 0.3665 0.8244 0.025 Uiso 1 1 calc R . .
C73 C 0.4087(5) 0.3261(3) 0.8668(2) 0.0229(15) Uani 1 1 d . . .
C74 C 0.3134(5) 0.3841(3) 0.78940(19) 0.0176(13) Uani 1 1 d . . .
H74A H 0.3650 0.3642 0.7741 0.021 Uiso 1 1 calc R . .
H74B H 0.3311 0.4265 0.7947 0.021 Uiso 1 1 calc R . .
C81 C 0.0110(6) 0.3912(4) 0.9387(2) 0.040(2) Uani 1 1 d . . .
C82 C 0.0204(6) 0.3671(5) 0.9680(2) 0.042(2) Uani 1 1 d . . .
H82A H -0.0101 0.3288 0.9646 0.050 Uiso 1 1 calc R . .
C83 C 0.0757(6) 0.3981(5) 1.0043(3) 0.045(2) Uani 1 1 d . . .
H83A H 0.0801 0.3794 1.0237 0.054 Uiso 1 1 calc R . .
C84 C 0.1217(6) 0.4537(5) 1.0113(2) 0.051(3) Uani 1 1 d . . .
H84A H 0.1586 0.4726 1.0350 0.061 Uiso 1 1 calc R . .
C85 C 0.1139(6) 0.4830(5) 0.9826(2) 0.042(2) Uani 1 1 d . . .
C86 C 0.0594(6) 0.4516(4) 0.9450(2) 0.0367(19) Uani 1 1 d . . .
C87 C 0.0543(6) 0.4837(4) 0.9171(2) 0.039(2) Uani 1 1 d . . .
H87A H 0.0208 0.4648 0.8926 0.047 Uiso 1 1 calc R . .
C88 C 0.0974(7) 0.5419(5) 0.9252(3) 0.049(2) Uani 1 1 d . . .
H88A H 0.0922 0.5616 0.9063 0.059 Uiso 1 1 calc R . .
C89 C 0.1488(7) 0.5713(4) 0.9618(3) 0.051(3) Uani 1 1 d . . .
H89A H 0.1770 0.6105 0.9673 0.061 Uiso 1 1 calc R . .
C90 C 0.1576(6) 0.5432(4) 0.9887(3) 0.041(2) Uani 1 1 d . . .
H90A H 0.1934 0.5634 1.0125 0.050 Uiso 1 1 calc R . .
C91 C -0.0514(5) 0.3610(4) 0.8993(2) 0.0330(19) Uani 1 1 d . . .
H91A H -0.0980 0.3875 0.8970 0.040 Uiso 1 1 calc R . .
H91B H -0.0073 0.3577 0.8774 0.040 Uiso 1 1 calc R . .
C92 C -0.1830(5) 0.3031(4) 0.9237(2) 0.0329(18) Uani 1 1 d . . .
H92A H -0.1762 0.3423 0.9433 0.039 Uiso 1 1 calc R . .
H92B H -0.1711 0.2749 0.9374 0.039 Uiso 1 1 calc R . .
C93 C -0.2867(5) 0.2883(4) 0.9062(2) 0.0307(17) Uani 1 1 d . . .
C94 C -0.0428(5) 0.2545(4) 0.8892(2) 0.0288(17) Uani 1 1 d . . .
H94A H -0.0832 0.2184 0.8896 0.035 Uiso 1 1 calc R . .
H94B H 0.0044 0.2662 0.9118 0.035 Uiso 1 1 calc R . .
C101 C -0.1183(6) 0.5300(3) 0.8577(2) 0.0306(17) Uani 1 1 d . . .
C102 C -0.0703(6) 0.5878(4) 0.8674(3) 0.0370(19) Uani 1 1 d . . .
H10B H -0.0114 0.5944 0.8553 0.044 Uiso 1 1 calc R . .
C103 C -0.1066(7) 0.6368(4) 0.8946(3) 0.047(2) Uani 1 1 d . . .
H10C H -0.0719 0.6747 0.9004 0.056 Uiso 1 1 calc R . .
C104 C -0.1939(7) 0.6278(4) 0.9124(3) 0.046(2) Uani 1 1 d . . .
H10D H -0.2191 0.6601 0.9298 0.055 Uiso 1 1 calc R . .
C105 C -0.2464(6) 0.5698(4) 0.9044(2) 0.0366(19) Uani 1 1 d . . .
C106 C -0.2070(6) 0.5203(3) 0.8773(2) 0.0288(16) Uani 1 1 d . . .
C107 C -0.2579(6) 0.4617(4) 0.8723(2) 0.0312(17) Uani 1 1 d . . .
H10E H -0.2325 0.4285 0.8560 0.037 Uiso 1 1 calc R . .
C108 C -0.3437(6) 0.4548(4) 0.8916(2) 0.041(2) Uani 1 1 d . . .
H10F H -0.3749 0.4167 0.8885 0.049 Uiso 1 1 calc R . .
C109 C -0.3858(6) 0.5040(5) 0.9159(3) 0.045(2) Uani 1 1 d . . .
H10G H -0.4461 0.4987 0.9273 0.054 Uiso 1 1 calc R . .
C110 C -0.3364(7) 0.5595(5) 0.9222(3) 0.045(2) Uani 1 1 d . . .
H11I H -0.3630 0.5918 0.9390 0.054 Uiso 1 1 calc R . .
C111 C -0.0703(5) 0.4812(3) 0.8281(2) 0.0263(15) Uani 1 1 d . . .
H11C H 0.0005 0.4932 0.8304 0.032 Uiso 1 1 calc R . .
H11D H -0.0824 0.4457 0.8362 0.032 Uiso 1 1 calc R . .
C112 C -0.1090(6) 0.5173(3) 0.7703(2) 0.0286(17) Uani 1 1 d . . .
H11E H -0.0828 0.5533 0.7911 0.034 Uiso 1 1 calc R . .
H11F H -0.1777 0.5198 0.7648 0.034 Uiso 1 1 calc R . .
C113 C -0.0523(5) 0.5125(3) 0.7330(2) 0.0209(14) Uani 1 1 d . . .
C114 C -0.1968(5) 0.4238(3) 0.7741(2) 0.0244(15) Uani 1 1 d . . .
H11G H -0.2213 0.4227 0.7480 0.029 Uiso 1 1 calc R . .
H11H H -0.2456 0.4391 0.7933 0.029 Uiso 1 1 calc R . .
C121 C -0.5054(8) 0.3777(5) 0.3178(3) 0.039(3) Uani 0.50 1 d PDU A 1
C122 C -0.5949(7) 0.3938(5) 0.3188(3) 0.028(3) Uani 0.50 1 d PDU A 1
H12C H -0.6174 0.4181 0.3423 0.033 Uiso 0.50 1 calc PR A 1
C123 C -0.6529(7) 0.3742(6) 0.2851(3) 0.038(4) Uani 0.50 1 d PDU A 1
H12D H -0.7165 0.3843 0.2849 0.046 Uiso 0.50 1 calc PR A 1
C124 C -0.6171(9) 0.3399(7) 0.2519(3) 0.043(4) Uani 0.50 1 d PDU A 1
H12E H -0.6560 0.3279 0.2284 0.052 Uiso 0.50 1 calc PR A 1
C125 C -0.5285(7) 0.3222(5) 0.2511(3) 0.042(4) Uani 0.50 1 d PGDU A 1
C126 C -0.4679(6) 0.3425(5) 0.2858(3) 0.031(3) Uani 0.50 1 d PGDU A 1
C127 C -0.3735(8) 0.3259(5) 0.2856(4) 0.046(4) Uani 0.50 1 d PGDU A 1
H12F H -0.3331 0.3395 0.3088 0.055 Uiso 0.50 1 calc PR A 1
C128 C -0.3395(10) 0.2889(6) 0.2507(4) 0.055(7) Uani 0.50 1 d PGU A 1
H12G H -0.2765 0.2778 0.2505 0.067 Uiso 0.50 1 calc PR A 1
C129 C -0.4000(10) 0.2686(6) 0.2160(4) 0.066(6) Uani 0.50 1 d PGU A 1
H12H H -0.3774 0.2440 0.1927 0.080 Uiso 0.50 1 calc PR A 1
C130 C -0.4945(9) 0.2853(5) 0.2161(3) 0.050(5) Uani 0.50 1 d PGU A 1
H13G H -0.5349 0.2717 0.1930 0.060 Uiso 0.50 1 calc PR A 1
C131 C -0.4473(8) 0.3907(5) 0.3528(3) 0.069(3) Uani 0.50 1 d PDU A 1
H13A H -0.3982 0.3634 0.3490 0.083 Uiso 0.50 1 calc PR A 1
H13B H -0.4882 0.3861 0.3744 0.083 Uiso 0.50 1 calc PR A 1
C132 C -0.3163(7) 0.4649(6) 0.3348(3) 0.064(3) Uani 1 1 d U A .
H13C H -0.3207 0.5011 0.3281 0.077 Uiso 1 1 calc R . .
H13D H -0.3308 0.4318 0.3105 0.077 Uiso 1 1 calc R . .
C133 C -0.2101(5) 0.4659(4) 0.3500(3) 0.034(2) Uani 1 1 d . . .
C134 C -0.4593(7) 0.5081(5) 0.3690(3) 0.055(3) Uani 1 1 d U A .
H13E H -0.5052 0.4970 0.3460 0.067 Uiso 1 1 calc R . .
H13F H -0.4194 0.5449 0.3696 0.067 Uiso 1 1 calc R . .
C141 C -0.5081(10) 0.3499(5) 0.3145(3) 0.039(3) Uani 0.50 1 d PDU A 2
C142 C -0.5147(12) 0.3758(6) 0.2858(4) 0.067(6) Uani 0.50 1 d PDU A 2
H14C H -0.4828 0.4141 0.2902 0.081 Uiso 0.50 1 calc PR A 2
C143 C -0.5649(17) 0.3487(8) 0.2514(5) 0.102(12) Uani 0.50 1 d PDU A 2
H14D H -0.5639 0.3670 0.2315 0.122 Uiso 0.50 1 calc PR A 2
C144 C -0.6168(15) 0.2954(8) 0.2453(4) 0.070(6) Uani 0.50 1 d PDU A 2
H14E H -0.6599 0.2792 0.2230 0.084 Uiso 0.50 1 calc PR A 2
C145 C -0.6068(10) 0.2655(5) 0.2709(3) 0.070(7) Uani 0.50 1 d PGD A 2
C146 C -0.5563(10) 0.2936(5) 0.3075(3) 0.058(6) Uani 0.50 1 d PGD A 2
C147 C -0.5506(10) 0.2634(5) 0.3353(4) 0.057(5) Uani 0.50 1 d PGD A 2
H14F H -0.5168 0.2821 0.3598 0.069 Uiso 0.50 1 calc PR A 2
C148 C -0.5953(11) 0.2051(6) 0.3267(4) 0.060(6) Uani 0.50 1 d PG A 2
H14G H -0.5914 0.1850 0.3453 0.072 Uiso 0.50 1 calc PR A 2
C149 C -0.6457(11) 0.1770(6) 0.2901(5) 0.069(7) Uani 0.50 1 d PG A 2
H14H H -0.6756 0.1381 0.2843 0.083 Uiso 0.50 1 calc PR A 2
C150 C -0.6515(10) 0.2072(6) 0.2623(4) 0.071(9) Uani 0.50 1 d PG A 2
H15C H -0.6853 0.1884 0.2378 0.085 Uiso 0.50 1 calc PR A 2
C151 C -0.4473(8) 0.3907(5) 0.3528(3) 0.069(3) Uani 0.50 1 d PD A 2
H15A H -0.3956 0.3679 0.3562 0.083 Uiso 0.50 1 calc PR A 2
H15B H -0.4912 0.3911 0.3744 0.083 Uiso 0.50 1 calc PR A 2
C161 C -0.7758(7) 0.2853(5) 0.3871(4) 0.057(3) Uani 1 1 d U . .
C162 C -0.7597(11) 0.2522(6) 0.4127(5) 0.082(4) Uani 1 1 d U . .
H16A H -0.7288 0.2718 0.4376 0.099 Uiso 1 1 calc R . .
C163 C -0.7866(14) 0.1940(9) 0.4030(6) 0.116(6) Uani 1 1 d U . .
H16B H -0.7704 0.1730 0.4200 0.139 Uiso 1 1 calc R . .
C164 C -0.8341(10) 0.1677(6) 0.3706(5) 0.082(4) Uani 1 1 d U . .
H16C H -0.8586 0.1279 0.3659 0.099 Uiso 1 1 calc R . .
C165 C -0.8543(12) 0.1940(9) 0.3396(6) 0.108(5) Uani 1 1 d U . .
C166 C -0.8240(8) 0.2573(5) 0.3473(4) 0.065(3) Uani 1 1 d U . .
C167 C -0.8358(8) 0.2907(5) 0.3210(4) 0.064(3) Uani 1 1 d . . .
H16D H -0.8164 0.3314 0.3288 0.076 Uiso 1 1 calc R . .
C168 C -0.8784(10) 0.2598(7) 0.2824(5) 0.088(4) Uani 1 1 d U . .
H16E H -0.8864 0.2792 0.2636 0.105 Uiso 1 1 calc R . .
C169 C -0.9107(10) 0.1930(8) 0.2730(5) 0.102(5) Uani 1 1 d U . .
H16F H -0.9398 0.1691 0.2486 0.122 Uiso 1 1 calc R . .
C170 C -0.8929(13) 0.1722(9) 0.3036(7) 0.113(6) Uani 1 1 d U . .
H17G H -0.9137 0.1317 0.2972 0.136 Uiso 1 1 calc R . .
C171 C -0.7406(6) 0.3503(5) 0.4024(3) 0.057(3) Uani 1 1 d . . .
H17A H -0.7322 0.3651 0.3797 0.069 Uiso 1 1 calc R . .
H17B H -0.6760 0.3556 0.4156 0.069 Uiso 1 1 calc R . .
C172 C -0.9066(6) 0.3838(5) 0.4129(3) 0.046(3) Uani 1 1 d . . .
H17C H -0.9536 0.3919 0.4339 0.055 Uiso 1 1 calc R . .
H17D H -0.9257 0.3438 0.3954 0.055 Uiso 1 1 calc R . .
C173 C -0.9104(5) 0.4274(4) 0.3893(3) 0.037(2) Uani 1 1 d . . .
C174 C -0.8119(6) 0.3780(5) 0.4708(3) 0.050(3) Uani 1 1 d . . .
H17E H -0.8279 0.3358 0.4670 0.060 Uiso 1 1 calc R . .
H17F H -0.8645 0.3980 0.4853 0.060 Uiso 1 1 calc R . .
C181 C -0.3932(8) 0.2328(6) 0.3993(3) 0.063(3) Uani 1 1 d U . .
C182 C -0.4449(10) 0.1779(7) 0.3895(4) 0.078(4) Uani 1 1 d U . .
H18A H -0.5067 0.1734 0.4000 0.093 Uiso 1 1 calc R . .
C183 C -0.4091(10) 0.1273(7) 0.3642(4) 0.086(4) Uani 1 1 d U . .
H18B H -0.4455 0.0901 0.3592 0.103 Uiso 1 1 calc R . .
C184 C -0.3192(10) 0.1332(6) 0.3467(4) 0.074(3) Uani 1 1 d U . .
H18C H -0.2954 0.0997 0.3300 0.089 Uiso 1 1 calc R . .
C185 C -0.2644(9) 0.1885(6) 0.3538(3) 0.063(3) Uani 1 1 d U . .
C186 C -0.3010(7) 0.2413(6) 0.3801(3) 0.063(3) Uani 1 1 d . . .
C187 C -0.2489(7) 0.2963(6) 0.3838(3) 0.063(3) Uani 1 1 d . . .
H18D H -0.2729 0.3305 0.3993 0.076 Uiso 1 1 calc R . .
C188 C -0.1610(7) 0.3008(6) 0.3644(3) 0.059(3) Uani 1 1 d . . .
H18E H -0.1268 0.3381 0.3673 0.071 Uiso 1 1 calc R . .
C189 C -0.1226(8) 0.2498(7) 0.3406(4) 0.069(4) Uani 1 1 d . . .
H18F H -0.0630 0.2534 0.3284 0.083 Uiso 1 1 calc R . .
C190 C -0.1722(8) 0.1965(7) 0.3358(4) 0.070(4) Uani 1 1 d . . .
H19G H -0.1461 0.1632 0.3201 0.085 Uiso 1 1 calc R . .
C191 C -0.4375(7) 0.2831(6) 0.4290(3) 0.068(4) Uani 1 1 d . . .
H19A H -0.4230 0.3184 0.4208 0.081 Uiso 1 1 calc R . .
H19B H -0.5086 0.2730 0.4272 0.081 Uiso 1 1 calc R . .
C192 C -0.4028(8) 0.2443(5) 0.4848(3) 0.052(3) Uani 1 1 d . . .
H19C H -0.3357 0.2351 0.4855 0.062 Uiso 1 1 calc R . .
H19D H -0.4416 0.2110 0.4654 0.062 Uiso 1 1 calc R . .
C193 C -0.4459(6) 0.2529(5) 0.5265(3) 0.043(2) Uani 1 1 d . . .
C194 C -0.3071(7) 0.3366(5) 0.4815(3) 0.052(3) Uani 1 1 d . . .
H19E H -0.2619 0.3207 0.4609 0.063 Uiso 1 1 calc R . .
H19F H -0.2797 0.3359 0.5068 0.063 Uiso 1 1 calc R . .
C201 C 0.6094(8) -0.2601(6) 0.8936(3) 0.071(4) Uani 1 1 d . . .
C202 C 0.5581(10) -0.3157(6) 0.8816(3) 0.075(4) Uani 1 1 d U . .
H20A H 0.4964 -0.3216 0.8919 0.090 Uiso 1 1 calc R . .
C203 C 0.5950(10) -0.3656(7) 0.8541(4) 0.079(4) Uani 1 1 d U . .
H20B H 0.5600 -0.4035 0.8472 0.095 Uiso 1 1 calc R . .
C204 C 0.6816(9) -0.3551(6) 0.8389(3) 0.071(4) Uani 1 1 d . . .
H20C H 0.7071 -0.3872 0.8213 0.085 Uiso 1 1 calc R . .
C205 C 0.7376(8) -0.2986(6) 0.8477(3) 0.063(3) Uani 1 1 d . . .
C206 C 0.7009(7) -0.2480(6) 0.8752(3) 0.061(3) Uani 1 1 d . . .
C207 C 0.7526(7) -0.1908(6) 0.8813(3) 0.060(3) Uani 1 1 d . . .
H20D H 0.7282 -0.1575 0.8979 0.072 Uiso 1 1 calc R . .
C208 C 0.8408(7) -0.1846(6) 0.8621(3) 0.061(3) Uani 1 1 d . . .
H20E H 0.8754 -0.1470 0.8664 0.073 Uiso 1 1 calc R . .
C209 C 0.8773(8) -0.2332(6) 0.8368(3) 0.068(4) Uani 1 1 d . . .
H20F H 0.9363 -0.2284 0.8244 0.082 Uiso 1 1 calc R . .
C210 C 0.8272(9) -0.2881(7) 0.8300(3) 0.071(4) Uani 1 1 d . . .
H21G H 0.8533 -0.3203 0.8129 0.086 Uiso 1 1 calc R . .
C211 C 0.5643(7) -0.2118(6) 0.9246(3) 0.062(3) Uani 1 1 d . . .
H21A H 0.5778 -0.1753 0.9178 0.075 Uiso 1 1 calc R . .
H21B H 0.4932 -0.2225 0.9227 0.075 Uiso 1 1 calc R . .
C212 C 0.6012(8) -0.2555(4) 0.9780(3) 0.050(3) Uani 1 1 d . . .
H21C H 0.6692 -0.2627 0.9799 0.060 Uiso 1 1 calc R . .
H21D H 0.5671 -0.2886 0.9569 0.060 Uiso 1 1 calc R . .
C213 C 0.5526(6) -0.2522(4) 1.0176(3) 0.039(2) Uani 1 1 d . . .
C214 C 0.6941(6) -0.1606(4) 0.9777(3) 0.043(2) Uani 1 1 d . . .
H21E H 0.7400 -0.1748 0.9570 0.052 Uiso 1 1 calc R . .
H21F H 0.7214 -0.1630 1.0025 0.052 Uiso 1 1 calc R . .
C221 C 0.4971(8) -0.1023(6) 0.8173(2) 0.040(3) Uani 0.50 1 d PDU B 1
C222 C 0.4070(7) -0.0863(5) 0.8179(3) 0.029(3) Uani 0.50 1 d PDU B 1
H22B H 0.3827 -0.0640 0.8417 0.035 Uiso 0.50 1 calc PR B 1
C223 C 0.3513(8) -0.1028(6) 0.7837(3) 0.042(4) Uani 0.50 1 d PDU B 1
H22C H 0.2879 -0.0924 0.7834 0.051 Uiso 0.50 1 calc PR B 1
C224 C 0.3892(9) -0.1345(7) 0.7500(3) 0.042(4) Uani 0.50 1 d PDU B 1
H22D H 0.3528 -0.1437 0.7260 0.050 Uiso 0.50 1 calc PR B 1
C225 C 0.4768(7) -0.1533(5) 0.7496(2) 0.040(4) Uani 0.50 1 d PGDU B 1
C226 C 0.5357(6) -0.1356(4) 0.7843(2) 0.025(3) Uani 0.50 1 d PGD B 1
C227 C 0.6293(7) -0.1523(5) 0.7838(3) 0.036(4) Uani 0.50 1 d PGD B 1
H22E H 0.6689 -0.1404 0.8072 0.043 Uiso 0.50 1 calc PR B 1
C228 C 0.6641(9) -0.1867(6) 0.7486(4) 0.045(6) Uani 0.50 1 d PGU B 1
H22F H 0.7271 -0.1980 0.7483 0.054 Uiso 0.50 1 calc PR B 1
C229 C 0.6052(9) -0.2045(6) 0.7139(4) 0.059(6) Uani 0.50 1 d PGU B 1
H22G H 0.6286 -0.2276 0.6902 0.071 Uiso 0.50 1 calc PR B 1
C230 C 0.5116(8) -0.1877(5) 0.7144(3) 0.048(5) Uani 0.50 1 d PGU B 1
H23H H 0.4720 -0.1996 0.6911 0.058 Uiso 0.50 1 calc PR B 1
C231 C 0.5514(8) -0.0956(6) 0.8531(3) 0.073(3) Uani 0.50 1 d PDU B 1
H23B H 0.5981 -0.1244 0.8486 0.088 Uiso 0.50 1 calc PR B 1
H23C H 0.5075 -0.1011 0.8736 0.088 Uiso 0.50 1 calc PR B 1
C232 C 0.6881(7) -0.0189(6) 0.8381(3) 0.064(3) Uani 1 1 d U B .
H23D H 0.6825 0.0178 0.8322 0.077 Uiso 1 1 calc R . .
H23E H 0.6759 -0.0512 0.8133 0.077 Uiso 1 1 calc R . .
C233 C 0.7935(6) -0.0169(4) 0.8539(3) 0.037(2) Uani 1 1 d . . .
C234 C 0.5450(7) 0.0213(5) 0.8724(3) 0.052(3) Uani 1 1 d U B .
H23F H 0.4994 0.0118 0.8494 0.062 Uiso 1 1 calc R . .
H23G H 0.5854 0.0585 0.8743 0.062 Uiso 1 1 calc R . .
C241 C 0.4920(10) -0.1352(5) 0.8146(3) 0.040(3) Uani 0.50 1 d PDU B 2
C242 C 0.4877(11) -0.1084(5) 0.7863(4) 0.057(6) Uani 0.50 1 d PD B 2
H24B H 0.5197 -0.0700 0.7914 0.069 Uiso 0.50 1 calc PR B 2
C243 C 0.4392(14) -0.1349(6) 0.7513(4) 0.064(7) Uani 0.50 1 d PDU B 2
H24C H 0.4419 -0.1162 0.7316 0.077 Uiso 0.50 1 calc PR B 2
C244 C 0.3864(12) -0.1885(6) 0.7443(4) 0.054(5) Uani 0.50 1 d PD B 2
H24D H 0.3447 -0.2044 0.7217 0.064 Uiso 0.50 1 calc PR B 2
C245 C 0.3941(8) -0.2186(4) 0.7699(3) 0.046(4) Uani 0.50 1 d PGD B 2
C246 C 0.4449(8) -0.1917(4) 0.8064(3) 0.042(4) Uani 0.50 1 d PGD B 2
C247 C 0.4500(8) -0.2227(4) 0.8336(3) 0.049(5) Uani 0.50 1 d PGD B 2
H24E H 0.4842 -0.2046 0.8581 0.058 Uiso 0.50 1 calc PR B 2
C248 C 0.4043(9) -0.2805(5) 0.8245(4) 0.044(4) Uani 0.50 1 d PG B 2
H24F H 0.4078 -0.3013 0.8428 0.053 Uiso 0.50 1 calc PR B 2
C249 C 0.3535(9) -0.3074(5) 0.7881(4) 0.053(5) Uani 0.50 1 d PG B 2
H24G H 0.3228 -0.3462 0.7819 0.064 Uiso 0.50 1 calc PR B 2
C250 C 0.3484(9) -0.2764(5) 0.7608(3) 0.043(6) Uani 0.50 1 d PG B 2
H25C H 0.3143 -0.2945 0.7364 0.051 Uiso 0.50 1 calc PR B 2
C251 C 0.5514(8) -0.0956(6) 0.8531(3) 0.073(3) Uani 0.50 1 d PD B 2
H25A H 0.6013 -0.1195 0.8567 0.088 Uiso 0.50 1 calc PR B 2
H25B H 0.5058 -0.0953 0.8742 0.088 Uiso 0.50 1 calc PR B 2
C261 C 0.2218(6) -0.2098(4) 0.8801(3) 0.044(2) Uani 1 1 d . . .
C262 C 0.2328(10) -0.2475(5) 0.9017(4) 0.070(4) Uani 1 1 d . . .
H26A H 0.2616 -0.2317 0.9273 0.084 Uiso 1 1 calc R . .
C263 C 0.2032(11) -0.3083(6) 0.8875(4) 0.084(4) Uani 1 1 d U . .
H26B H 0.2125 -0.3320 0.9035 0.101 Uiso 1 1 calc R . .
C264 C 0.1618(11) -0.3326(6) 0.8511(5) 0.086(4) Uani 1 1 d U . .
H26C H 0.1436 -0.3735 0.8419 0.104 Uiso 1 1 calc R . .
C265 C 0.1438(9) -0.2980(7) 0.8253(5) 0.085(4) Uani 1 1 d . . .
C266 C 0.1740(7) -0.2347(5) 0.8400(3) 0.053(3) Uani 1 1 d . . .
C267 C 0.1598(8) -0.1998(6) 0.8155(3) 0.061(3) Uani 1 1 d . . .
H26D H 0.1775 -0.1589 0.8245 0.073 Uiso 1 1 calc R . .
C268 C 0.1175(10) -0.2286(8) 0.7766(4) 0.086(4) Uani 1 1 d . . .
H26E H 0.1090 -0.2066 0.7594 0.103 Uiso 1 1 calc R . .
C269 C 0.0884(12) -0.2903(9) 0.7639(5) 0.106(5) Uani 1 1 d U . .
H26F H 0.0589 -0.3085 0.7386 0.127 Uiso 1 1 calc R . .
C270 C 0.1025(11) -0.3229(8) 0.7875(5) 0.100(5) Uani 1 1 d U . .
H27H H 0.0838 -0.3637 0.7781 0.120 Uiso 1 1 calc R . .
C271 C 0.2588(6) -0.1458(4) 0.8965(3) 0.039(2) Uani 1 1 d . . .
H27B H 0.2670 -0.1296 0.8744 0.047 Uiso 1 1 calc R . .
H27C H 0.3235 -0.1418 0.9092 0.047 Uiso 1 1 calc R . .
C272 C 0.0952(6) -0.1113(4) 0.9075(3) 0.038(2) Uani 1 1 d . . .
H27D H 0.0469 -0.1065 0.9280 0.046 Uiso 1 1 calc R . .
H27E H 0.0774 -0.1498 0.8878 0.046 Uiso 1 1 calc R . .
C273 C 0.0920(6) -0.0632(4) 0.8877(3) 0.039(2) Uani 1 1 d . . .
C274 C 0.1890(5) -0.1231(4) 0.9641(3) 0.0333(19) Uani 1 1 d . . .
H27F H 0.1726 -0.1657 0.9584 0.040 Uiso 1 1 calc R . .
H27G H 0.1362 -0.1041 0.9792 0.040 Uiso 1 1 calc R . .
C303 C 0.2046(6) 0.1155(4) 0.8691(3) 0.038(2) Uani 1 1 d . . .
H30B H 0.2153 0.0750 0.8550 0.045 Uiso 1 1 calc R . .
H30C H 0.1828 0.1331 0.8496 0.045 Uiso 1 1 calc R . .
C304 C 0.1240(6) 0.1147(4) 0.8991(3) 0.040(2) Uani 1 1 d . . .
H30D H 0.1437 0.0949 0.9176 0.048 Uiso 1 1 calc R . .
H30E H 0.1156 0.1552 0.9143 0.048 Uiso 1 1 calc R . .
C302 C 0.3005(6) 0.1501(4) 0.8894(3) 0.038(2) Uani 1 1 d . . .
H30F H 0.3212 0.1327 0.9092 0.046 Uiso 1 1 calc R . .
H30G H 0.2893 0.1905 0.9033 0.046 Uiso 1 1 calc R . .
C301 C 0.3826(5) 0.1513(3) 0.8610(2) 0.0305(17) Uani 1 1 d . . .
H30H H 0.3906 0.1110 0.8455 0.037 Uiso 1 1 calc R . .
H30I H 0.3644 0.1717 0.8425 0.037 Uiso 1 1 calc R . .
C305 C -0.3780(5) 0.3670(4) 0.6477(3) 0.0316(17) Uani 1 1 d . . .
H30J H -0.3615 0.3490 0.6677 0.038 Uiso 1 1 calc R . .
H30K H -0.3853 0.4082 0.6613 0.038 Uiso 1 1 calc R . .
C306 C -0.2934(5) 0.3649(4) 0.6196(2) 0.0316(17) Uani 1 1 d . . .
H30L H -0.3130 0.3777 0.5974 0.038 Uiso 1 1 calc R . .
H30M H -0.2792 0.3243 0.6089 0.038 Uiso 1 1 calc R . .
C307 C -0.1999(5) 0.4043(3) 0.6406(2) 0.0287(16) Uani 1 1 d . . .
H30N H -0.1809 0.3921 0.6631 0.034 Uiso 1 1 calc R . .
H30O H -0.2135 0.4451 0.6507 0.034 Uiso 1 1 calc R . .
C308 C -0.1144(5) 0.4007(4) 0.6122(2) 0.0336(18) Uani 1 1 d . . .
H30P H -0.1050 0.3595 0.6001 0.040 Uiso 1 1 calc R . .
H30Q H -0.1309 0.4165 0.5910 0.040 Uiso 1 1 calc R . .
O61 O 0.2800(5) -0.2665(3) 0.99496(18) 0.0437(15) Uani 1 1 d . . .
O62 O 0.2222(5) 0.5277(3) 0.75544(19) 0.0467(16) Uani 1 1 d . . .
O63 O 0.7915(5) -0.0042(3) 0.7537(2) 0.0528(17) Uani 1 1 d . . .
O64 O -0.0603(5) 0.4900(4) 0.4514(2) 0.060(2) Uani 1 1 d . . .
O65 O -0.8668(5) 0.3750(3) 0.5814(2) 0.057(2) Uani 1 1 d . . .
O66 O -0.7110(5) 0.2375(4) 0.5043(2) 0.062(2) Uani 1 1 d . . .
O67 O -0.3609(6) 0.1305(4) 0.8316(3) 0.088(3) Uani 1 1 d . . .
O68 O -0.0576(5) 0.4125(4) 0.5042(3) 0.069(2) Uani 1 1 d . . .
O69 O 0.4399(6) 0.2505(5) 0.7093(2) 0.090(3) Uani 1 1 d . . .
O70 O -0.4418(7) 0.2631(5) 0.8038(3) 0.092(3) Uani 1 1 d U . .
O71 O 0.5563(6) 0.3445(5) 0.7563(2) 0.085(3) Uani 1 1 d U . .
O72 O 0.4380(6) 0.1683(5) 0.7588(3) 0.095(3) Uani 1 1 d U . .
O73 O -1.0129(7) 0.3104(5) 0.5280(3) 0.100(3) Uani 1 1 d U . .
O74 O -0.9177(6) 0.2133(5) 0.4845(3) 0.084(3) Uani 1 1 d . . .
O75 O 0.2209(8) 0.3001(6) 0.9357(3) 0.119(4) Uani 1 1 d U . .
O76 O 0.1413(10) 0.2490(6) 0.9950(4) 0.138(5) Uani 1 1 d U . .
O85 O 0.0525(9) 0.0795(7) 0.0005(4) 0.147(5) Uani 1 1 d U . .
O86 O -0.0538(10) -0.0078(7) -0.0494(4) 0.153(5) Uani 1 1 d U . .
O77 O 0.3716(7) 0.3939(4) 0.6780(3) 0.023(2) Uani 0.50 1 d P C 1
O78 O -0.0788(15) 0.2362(7) 0.9915(6) 0.069(5) Uani 0.67 1 d P D 1
O79 O 0.4226(10) 0.5522(7) 0.7739(4) 0.053(4) Uani 0.50 1 d P E 1
O80 O -0.4164(12) 0.0208(7) 0.7635(5) 0.060(4) Uani 0.50 1 d PU F 1
O81 O 0.5198(11) 0.4544(6) 0.7320(4) 0.058(4) Uani 0.50 1 d P G 1
O82 O -0.1298(8) 0.1349(6) -0.0711(4) 0.043(3) Uani 0.50 1 d P H 1
O83 O -0.199(3) 0.1153(16) -0.1482(10) 0.181(13) Uani 0.50 1 d PU I 1
O77A O 0.264(3) 0.4063(16) 0.6555(11) 0.178(13) Uani 0.50 1 d PU J 2
O78A O -0.071(3) 0.2583(15) 1.0017(12) 0.061(10) Uani 0.33 1 d PU K 2
O79A O 0.4314(12) 0.4987(6) 0.7451(5) 0.066(4) Uani 0.50 1 d P L 2
O80A O -0.5018(11) 0.0705(7) 0.7822(5) 0.070(4) Uani 0.50 1 d P M 2
O81A O 0.428(2) 0.3780(14) 0.7046(9) 0.158(11) Uani 0.50 1 d PU N 2
O82A O -0.0645(10) 0.1219(7) -0.0431(4) 0.058(4) Uani 0.50 1 d P O 2
O83A O -0.2403(17) 0.1544(10) -0.0935(6) 0.102(6) Uani 0.50 1 d PU P 2
O80B O -0.4091(11) -0.0214(8) 0.7370(6) 0.074(5) Uani 0.50 1 d P Q 2

loop_
_atom_site_aniso_label
_atom_site_aniso_U_11
_atom_site_aniso_U_22
_atom_site_aniso_U_33
_atom_site_aniso_U_23
_atom_site_aniso_U_13
_atom_site_aniso_U_12
Zn1 0.0127(4) 0.0169(3) 0.0171(4) 0.0108(3) 0.0039(3) 0.0041(3)
Zn2 0.0134(4) 0.0173(4) 0.0187(4) 0.0095(3) 0.0039(3) 0.0034(3)
Zn3 0.0137(3) 0.0150(3) 0.0157(4) 0.0083(3) 0.0023(3) 0.0019(3)
Zn4 0.0162(4) 0.0210(4) 0.0352(5) 0.0204(4) 0.0043(3) 0.0036(3)
Zn5 0.0154(4) 0.0205(4) 0.0182(4) 0.0085(3) 0.0021(3) 0.0049(3)
Zn6 0.0172(4) 0.0333(4) 0.0202(4) 0.0164(3) 0.0064(3) 0.0084(3)
Zn7 0.0159(4) 0.0161(4) 0.0211(4) 0.0104(3) 0.0034(3) 0.0050(3)
Zn8 0.0199(4) 0.0526(6) 0.0278(5) 0.0256(4) 0.0062(3) 0.0110(4)
Zn9 0.0186(4) 0.0497(6) 0.0471(6) 0.0380(5) 0.0048(4) 0.0054(4)
Zn10 0.0167(4) 0.0509(6) 0.0258(4) 0.0250(4) 0.0031(3) 0.0057(4)
Zn11 0.0178(4) 0.0369(5) 0.0396(5) 0.0302(4) 0.0048(4) 0.0040(3)
Zn12 0.0148(7) 0.030(2) 0.029(2) 0.0217(16) 0.0002(14) -0.0012(17)
Zn13 0.0164(5) 0.1326(12) 0.0772(8) 0.0924(9) 0.0095(5) 0.0128(6)
Zn14 0.0137(4) 0.0857(8) 0.0656(7) 0.0664(7) 0.0030(4) 0.0015(5)
Zn15 0.0164(5) 0.1254(12) 0.0882(9) 0.0980(9) 0.0041(5) 0.0056(6)
Zn16 0.0186(6) 0.0720(10) 0.0532(9) 0.0534(8) -0.0022(6) -0.0055(6)
Zn17 0.0202(5) 0.0856(8) 0.0715(8) 0.0697(7) -0.0024(5) -0.0035(5)
Zn18 0.0196(5) 0.0968(9) 0.0561(7) 0.0636(7) 0.0003(4) -0.0009(5)
Zn19 0.0186(4) 0.0537(6) 0.0520(6) 0.0425(5) -0.0047(4) -0.0058(4)
P1 0.0152(8) 0.0202(8) 0.0285(9) 0.0172(7) 0.0042(7) 0.0034(6)
P2 0.0131(8) 0.0177(8) 0.0155(8) 0.0103(6) 0.0041(6) 0.0044(6)
P3 0.0157(8) 0.0123(7) 0.0215(8) 0.0092(6) 0.0038(6) 0.0045(6)
P4 0.0135(8) 0.0135(7) 0.0156(8) 0.0067(6) 0.0012(6) 0.0027(6)
P5 0.0176(9) 0.0344(10) 0.0235(9) 0.0203(8) 0.0061(7) 0.0083(7)
P6 0.0168(8) 0.0206(8) 0.0177(8) 0.0086(7) 0.0059(7) 0.0081(6)
P7 0.0145(10) 0.129(3) 0.091(2) 0.101(2) 0.0006(11) 0.0003(13)
P8 0.0145(10) 0.110(2) 0.0782(19) 0.0864(19) 0.0043(10) 0.0058(12)
P9 0.0160(10) 0.098(2) 0.0657(17) 0.0706(17) 0.0004(10) 0.0019(11)
P10 0.0201(10) 0.0673(16) 0.0516(14) 0.0472(13) -0.0050(9) -0.0050(10)
P11 0.0204(11) 0.099(2) 0.0721(18) 0.0769(18) -0.0097(11) -0.0127(12)
P12 0.0181(10) 0.0655(15) 0.0563(14) 0.0524(13) -0.0020(9) -0.0039(9)
O1 0.021(2) 0.025(3) 0.028(3) 0.014(2) -0.001(2) 0.003(2)
O2 0.022(3) 0.040(3) 0.030(3) 0.019(2) -0.009(2) -0.006(2)
O3 0.014(2) 0.016(2) 0.025(2) 0.0135(19) 0.0044(18) 0.0047(17)
O4 0.019(2) 0.021(2) 0.042(3) 0.021(2) 0.004(2) 0.0049(19)
O5 0.024(3) 0.037(3) 0.034(3) 0.024(2) 0.011(2) 0.006(2)
O6 0.016(2) 0.040(3) 0.016(2) 0.010(2) -0.0012(19) 0.002(2)
O7 0.014(2) 0.048(3) 0.024(3) 0.019(2) 0.0058(19) 0.008(2)
O8 0.016(2) 0.019(2) 0.012(2) 0.0083(17) 0.0031(17) 0.0072(17)
O9 0.019(2) 0.019(2) 0.014(2) 0.0041(18) 0.0048(18) 0.0007(18)
O10 0.029(3) 0.015(2) 0.024(2) 0.0107(19) 0.009(2) 0.0102(19)
O11 0.028(3) 0.037(3) 0.054(4) 0.039(3) 0.020(3) 0.017(2)
O12 0.031(3) 0.033(3) 0.056(4) 0.037(3) 0.011(3) 0.012(2)
O13 0.016(2) 0.015(2) 0.029(3) 0.0156(19) 0.0026(19) 0.0064(17)
O14 0.021(2) 0.010(2) 0.019(2) 0.0057(17) 0.0033(18) 0.0047(17)
O15 0.017(2) 0.026(3) 0.027(3) 0.012(2) -0.002(2) 0.0042(19)
O16 0.024(3) 0.030(3) 0.031(3) 0.013(2) -0.006(2) 0.006(2)
O17 0.024(3) 0.044(3) 0.026(3) 0.017(2) -0.004(2) 0.004(2)
O18 0.014(2) 0.017(2) 0.018(2) 0.0073(18) 0.0012(17) 0.0023(17)
O19 0.019(2) 0.015(2) 0.018(2) 0.0046(18) -0.0004(18) 0.0059(18)
O20 0.018(2) 0.017(2) 0.016(2) 0.0074(18) 0.0018(18) -0.0033(17)
O21 0.018(3) 0.064(4) 0.020(3) 0.017(3) 0.007(2) 0.014(2)
O22 0.016(2) 0.065(4) 0.027(3) 0.029(3) 0.008(2) 0.012(2)
O23 0.017(2) 0.028(3) 0.022(2) 0.016(2) 0.0049(19) 0.0072(19)
O24 0.021(3) 0.050(3) 0.018(2) 0.018(2) 0.006(2) 0.008(2)
O25 0.041(3) 0.028(3) 0.032(3) 0.020(2) 0.003(2) 0.006(2)
O26 0.018(2) 0.022(2) 0.033(3) 0.014(2) 0.010(2) 0.0058(19)
O27 0.026(3) 0.020(2) 0.045(3) 0.022(2) 0.009(2) 0.009(2)
O28 0.016(2) 0.021(2) 0.020(2) 0.0108(19) 0.0023(18) 0.0052(18)
O29 0.021(2) 0.033(3) 0.020(2) 0.014(2) 0.0071(19) 0.009(2)
O30 0.016(2) 0.031(3) 0.023(2) 0.008(2) 0.0074(19) 0.013(2)
O31 0.021(3) 0.064(4) 0.059(4) 0.052(3) 0.007(3) 0.006(3)
O32 0.020(3) 0.051(4) 0.053(4) 0.038(3) 0.006(2) 0.001(2)
O33 0.014(3) 0.134(7) 0.085(5) 0.099(5) 0.011(3) 0.010(3)
O34 0.015(3) 0.101(5) 0.068(4) 0.075(4) 0.003(3) 0.001(3)
O35 0.029(3) 0.110(6) 0.091(6) 0.092(5) -0.009(3) -0.003(4)
O36 0.016(3) 0.059(4) 0.057(4) 0.049(3) 0.000(2) 0.002(2)
O37 0.021(3) 0.044(3) 0.056(4) 0.043(3) 0.002(2) 0.004(2)
O38 0.014(3) 0.102(5) 0.071(4) 0.077(4) 0.006(3) 0.005(3)
O39 0.017(3) 0.090(5) 0.081(5) 0.074(4) -0.001(3) 0.000(3)
O40 0.019(3) 0.108(6) 0.071(5) 0.079(5) 0.004(3) -0.003(3)
O41 0.033(3) 0.111(6) 0.069(5) 0.078(5) 0.026(3) 0.032(4)
O42 0.030(3) 0.058(4) 0.029(3) 0.025(3) 0.012(2) 0.010(3)
O43 0.015(3) 0.116(6) 0.081(5) 0.088(5) 0.002(3) 0.002(3)
O44 0.024(3) 0.092(5) 0.070(5) 0.067(4) 0.008(3) 0.007(3)
O45 0.017(3) 0.072(5) 0.085(5) 0.057(4) -0.010(3) 0.000(3)
O46 0.029(3) 0.100(6) 0.087(5) 0.083(5) 0.027(3) 0.030(3)
O47 0.024(3) 0.051(3) 0.031(3) 0.022(3) 0.009(2) 0.010(2)
O48 0.023(3) 0.075(5) 0.062(4) 0.058(4) -0.001(3) -0.006(3)
O49 0.022(3) 0.053(4) 0.070(4) 0.042(3) -0.014(3) -0.005(3)
O50 0.029(3) 0.076(5) 0.058(4) 0.053(4) 0.002(3) -0.001(3)
O51 0.020(3) 0.058(4) 0.050(4) 0.040(3) 0.005(2) 0.006(2)
O52 0.020(3) 0.078(5) 0.056(4) 0.056(4) 0.006(3) 0.006(3)
O53 0.021(3) 0.095(5) 0.060(4) 0.066(4) 0.002(3) -0.003(3)
O54 0.018(3) 0.088(5) 0.059(4) 0.061(4) -0.006(3) -0.011(3)
O55 0.035(4) 0.099(6) 0.082(5) 0.082(5) -0.021(3) -0.019(4)
O56 0.023(3) 0.057(4) 0.070(4) 0.053(4) -0.014(3) -0.011(3)
O57 0.021(3) 0.053(4) 0.053(4) 0.043(3) -0.005(2) 0.000(2)
O58 0.018(3) 0.057(4) 0.043(3) 0.041(3) 0.000(2) -0.003(2)
O59 0.020(3) 0.059(4) 0.075(4) 0.056(4) -0.004(3) -0.003(3)
O60 0.022(3) 0.100(6) 0.055(4) 0.063(4) 0.004(3) -0.006(3)
N1 0.012(3) 0.019(3) 0.033(3) 0.014(2) -0.001(2) 0.000(2)
N2 0.010(2) 0.020(3) 0.018(3) 0.011(2) -0.001(2) -0.006(2)
N3 0.025(3) 0.011(3) 0.034(3) 0.013(2) 0.007(3) 0.003(2)
N4 0.015(3) 0.026(3) 0.016(3) 0.005(2) 0.004(2) 0.012(2)
N5 0.021(3) 0.056(4) 0.019(3) 0.019(3) 0.011(2) 0.016(3)
N6 0.025(3) 0.021(3) 0.028(3) 0.015(2) 0.010(2) 0.010(2)
N7 0.030(4) 0.109(6) 0.068(5) 0.069(5) 0.010(4) 0.007(4)
N8 0.016(3) 0.081(6) 0.068(5) 0.071(5) 0.004(3) 0.002(3)
N9 0.037(4) 0.100(7) 0.035(4) 0.050(5) 0.000(3) -0.011(4)
N10 0.048(5) 0.066(5) 0.033(4) 0.032(4) 0.006(3) -0.010(4)
N11 0.031(4) 0.120(7) 0.056(5) 0.058(5) 0.008(3) 0.013(4)
N12 0.021(3) 0.056(4) 0.048(4) 0.044(4) -0.006(3) -0.008(3)
N13 0.023(3) 0.053(4) 0.059(5) 0.042(4) 0.011(3) 0.010(3)
N14 0.020(3) 0.068(5) 0.049(4) 0.035(4) 0.010(3) 0.007(3)
N15 0.019(3) 0.046(4) 0.056(4) 0.041(4) 0.009(3) 0.010(3)
N16 0.016(3) 0.058(4) 0.025(3) 0.026(3) 0.006(2) 0.011(3)
C1 0.038(5) 0.027(4) 0.056(6) 0.010(4) 0.018(4) 0.007(4)
C2 0.045(5) 0.027(4) 0.083(7) 0.024(5) 0.019(5) 0.004(4)
C3 0.073(8) 0.027(5) 0.138(13) 0.031(7) 0.012(8) 0.004(5)
C4 0.077(7) 0.060(6) 0.118(9) 0.026(7) -0.003(7) -0.005(6)
C5 0.039(6) 0.054(7) 0.091(9) -0.047(7) 0.000(6) -0.013(5)
C6 0.037(5) 0.048(6) 0.053(6) -0.015(5) 0.012(4) -0.006(4)
C7 0.042(6) 0.113(11) 0.045(6) 0.004(7) 0.012(5) 0.013(6)
C8 0.068(7) 0.114(9) 0.075(7) 0.009(6) 0.021(6) 0.015(6)
C9 0.049(6) 0.072(7) 0.073(7) -0.016(5) 0.000(5) 0.001(5)
C10 0.071(7) 0.092(8) 0.114(9) 0.000(7) 0.007(7) 0.003(6)
C11 0.021(4) 0.030(4) 0.029(4) 0.007(3) 0.004(3) 0.008(3)
C12 0.011(3) 0.036(4) 0.028(4) 0.015(3) -0.004(3) -0.002(3)
C13 0.016(3) 0.026(4) 0.021(3) 0.011(3) 0.004(3) 0.005(3)
C14 0.016(3) 0.025(3) 0.031(4) 0.017(3) 0.003(3) 0.002(3)
C21 0.018(3) 0.031(4) 0.022(4) 0.007(3) -0.004(3) -0.007(3)
C22 0.025(4) 0.043(5) 0.024(4) 0.006(3) -0.001(3) -0.003(3)
C23 0.032(5) 0.073(7) 0.035(5) 0.009(5) -0.013(4) 0.000(4)
C24 0.047(6) 0.069(7) 0.026(5) 0.001(4) -0.013(4) -0.009(5)
C25 0.052(6) 0.050(6) 0.028(4) -0.002(4) -0.006(4) 0.000(4)
C26 0.035(5) 0.048(5) 0.025(4) 0.007(4) -0.003(3) 0.001(4)
C27 0.049(6) 0.038(5) 0.047(5) 0.000(4) 0.002(4) 0.010(4)
C28 0.057(7) 0.058(7) 0.068(8) -0.014(6) 0.003(6) 0.010(5)
C29 0.087(9) 0.065(8) 0.055(7) -0.004(6) 0.016(6) 0.011(7)
C30 0.075(8) 0.069(7) 0.031(5) -0.008(5) -0.004(5) 0.003(6)
C31 0.012(3) 0.019(3) 0.017(3) 0.008(3) -0.005(2) -0.009(2)
C32 0.016(3) 0.035(4) 0.014(3) 0.010(3) 0.003(3) 0.005(3)
C33 0.024(4) 0.022(3) 0.030(4) 0.014(3) 0.014(3) 0.009(3)
C34 0.013(3) 0.024(3) 0.026(4) 0.014(3) 0.002(3) 0.006(3)
C41 0.034(4) 0.019(3) 0.030(4) 0.010(3) 0.000(3) -0.002(3)
C42 0.039(5) 0.025(4) 0.054(6) 0.008(4) 0.001(4) -0.011(3)
C43 0.058(6) 0.019(4) 0.046(5) -0.002(4) -0.002(4) -0.005(4)
C44 0.068(7) 0.029(5) 0.047(6) 0.000(4) -0.002(5) 0.008(4)
C45 0.047(5) 0.033(4) 0.035(5) 0.003(4) 0.005(4) 0.013(4)
C46 0.033(4) 0.021(4) 0.032(4) 0.007(3) 0.004(3) 0.006(3)
C47 0.027(4) 0.024(4) 0.026(4) 0.004(3) 0.002(3) 0.000(3)
C48 0.039(5) 0.032(4) 0.032(4) 0.003(3) 0.011(4) -0.001(3)
C49 0.038(5) 0.053(6) 0.043(5) 0.002(4) 0.018(4) 0.010(4)
C50 0.043(5) 0.046(5) 0.042(5) 0.003(4) 0.004(4) 0.012(4)
C51 0.027(4) 0.023(4) 0.031(4) 0.017(3) 0.000(3) -0.005(3)
C52 0.047(5) 0.011(3) 0.042(5) 0.014(3) 0.013(4) 0.005(3)
C53 0.020(3) 0.020(3) 0.044(4) 0.026(3) 0.005(3) 0.002(3)
C54 0.020(3) 0.011(3) 0.012(3) -0.003(2) 0.004(2) 0.009(2)
C61 0.029(4) 0.022(4) 0.018(3) 0.000(3) 0.002(3) -0.002(3)
C62 0.075(7) 0.025(4) 0.024(4) 0.003(3) 0.014(4) 0.014(4)
C63 0.110(9) 0.028(5) 0.043(6) 0.011(4) 0.035(6) 0.011(5)
C64 0.073(6) 0.027(4) 0.053(5) 0.001(4) 0.025(5) -0.013(4)
C65 0.039(5) 0.045(5) 0.031(5) -0.010(4) 0.013(4) -0.007(4)
C66 0.022(4) 0.031(4) 0.031(4) 0.004(3) 0.006(3) -0.001(3)
C67 0.028(4) 0.059(5) 0.013(3) -0.001(3) 0.001(3) 0.011(4)
C68 0.033(5) 0.093(8) 0.031(5) 0.010(5) 0.001(4) 0.025(5)
C69 0.029(5) 0.083(8) 0.025(4) -0.014(5) -0.005(4) 0.002(5)
C70 0.034(5) 0.054(6) 0.038(5) -0.026(5) 0.013(4) -0.010(4)
C71 0.018(3) 0.022(3) 0.024(4) 0.004(3) 0.000(3) 0.006(3)
C72 0.018(3) 0.020(3) 0.025(4) 0.006(3) 0.002(3) 0.006(3)
C73 0.023(4) 0.029(4) 0.022(4) 0.012(3) 0.003(3) 0.013(3)
C74 0.014(3) 0.020(3) 0.020(3) 0.008(3) 0.002(3) 0.002(2)
C81 0.020(4) 0.070(6) 0.031(4) 0.014(4) 0.007(3) 0.016(4)
C82 0.026(4) 0.081(7) 0.021(4) 0.020(4) 0.001(3) 0.008(4)
C83 0.032(5) 0.080(7) 0.026(4) 0.021(4) -0.002(4) 0.008(5)
C84 0.025(4) 0.105(9) 0.017(4) 0.010(5) -0.002(3) 0.011(5)
C85 0.023(4) 0.071(6) 0.023(4) -0.001(4) 0.000(3) 0.013(4)
C86 0.021(4) 0.058(6) 0.026(4) 0.004(4) 0.004(3) 0.010(4)
C87 0.030(4) 0.056(6) 0.026(4) 0.003(4) 0.000(3) 0.006(4)
C88 0.033(5) 0.058(6) 0.051(6) 0.010(5) 0.005(4) 0.012(4)
C89 0.040(5) 0.045(5) 0.053(6) -0.007(5) 0.002(4) 0.010(4)
C90 0.033(5) 0.051(5) 0.029(4) -0.003(4) -0.002(4) 0.002(4)
C91 0.020(4) 0.070(6) 0.020(4) 0.025(4) 0.005(3) 0.017(4)
C92 0.017(4) 0.064(6) 0.021(4) 0.018(4) 0.011(3) 0.009(3)
C93 0.022(4) 0.053(5) 0.024(4) 0.022(4) 0.002(3) 0.007(3)
C94 0.024(4) 0.051(5) 0.025(4) 0.026(4) 0.013(3) 0.015(3)
C101 0.030(4) 0.030(4) 0.026(4) -0.002(3) -0.002(3) 0.009(3)
C102 0.029(4) 0.037(5) 0.042(5) 0.009(4) -0.002(4) 0.001(3)
C103 0.057(6) 0.033(5) 0.044(5) 0.004(4) -0.010(5) 0.003(4)
C104 0.058(6) 0.036(5) 0.037(5) -0.002(4) -0.004(4) 0.019(4)
C105 0.038(5) 0.041(5) 0.030(4) 0.005(4) 0.000(4) 0.016(4)
C106 0.037(4) 0.030(4) 0.017(3) 0.002(3) -0.003(3) 0.009(3)
C107 0.034(4) 0.039(4) 0.021(4) 0.009(3) 0.005(3) 0.010(3)
C108 0.033(4) 0.060(6) 0.027(4) 0.008(4) 0.008(3) 0.010(4)
C109 0.029(4) 0.072(7) 0.037(5) 0.015(5) 0.010(4) 0.019(4)
C110 0.044(5) 0.061(6) 0.028(4) 0.002(4) 0.011(4) 0.028(5)
C111 0.026(4) 0.029(4) 0.026(4) 0.009(3) 0.003(3) 0.008(3)
C112 0.037(4) 0.026(4) 0.033(4) 0.018(3) 0.012(3) 0.018(3)
C113 0.026(4) 0.015(3) 0.026(4) 0.012(3) 0.000(3) 0.003(3)
C114 0.018(3) 0.034(4) 0.031(4) 0.023(3) 0.002(3) 0.007(3)
C121 0.049(5) 0.044(7) 0.046(5) 0.043(5) 0.001(4) 0.008(5)
C122 0.018(6) 0.044(7) 0.026(6) 0.021(6) -0.001(5) -0.005(5)
C123 0.030(7) 0.053(8) 0.036(7) 0.022(6) -0.005(6) 0.000(6)
C124 0.057(9) 0.036(7) 0.040(8) 0.019(6) -0.024(7) 0.000(7)
C125 0.051(8) 0.037(7) 0.039(7) 0.017(6) 0.011(6) -0.009(6)
C126 0.030(7) 0.025(6) 0.042(7) 0.017(6) 0.009(6) 0.000(5)
C127 0.038(7) 0.043(8) 0.052(8) 0.012(7) 0.000(7) -0.006(6)
C128 0.051(10) 0.041(10) 0.066(11) 0.007(8) 0.005(8) -0.002(8)
C129 0.076(10) 0.061(10) 0.058(9) 0.015(8) 0.013(8) 0.003(8)
C130 0.054(8) 0.047(8) 0.050(8) 0.023(7) 0.009(7) -0.009(7)
C131 0.053(6) 0.095(7) 0.079(7) 0.057(6) 0.013(5) 0.007(5)
C132 0.042(5) 0.113(8) 0.057(6) 0.056(6) 0.009(4) 0.009(5)
C133 0.022(4) 0.058(5) 0.046(5) 0.049(4) 0.010(3) 0.009(3)
C134 0.033(4) 0.098(7) 0.063(6) 0.066(5) 0.004(4) 0.004(4)
C141 0.049(5) 0.044(7) 0.046(5) 0.043(5) 0.001(4) 0.008(5)
C142 0.064(10) 0.065(10) 0.073(10) 0.026(8) 0.004(8) -0.006(8)
C143 0.107(14) 0.104(14) 0.100(14) 0.042(10) 0.012(9) 0.008(10)
C144 0.063(10) 0.082(10) 0.068(10) 0.028(8) 0.006(8) 0.009(8)
C145 0.052(13) 0.086(18) 0.093(19) 0.052(16) 0.031(13) 0.025(12)
C146 0.054(13) 0.064(14) 0.054(13) 0.023(11) -0.006(10) -0.017(10)
C147 0.067(14) 0.048(12) 0.064(14) 0.028(10) 0.001(11) 0.009(10)
C148 0.069(15) 0.059(13) 0.055(13) 0.026(11) -0.015(11) -0.002(11)
C149 0.042(13) 0.078(17) 0.085(18) 0.020(14) 0.007(12) 0.011(12)
C150 0.042(13) 0.07(2) 0.072(18) -0.016(16) 0.014(13) 0.016(13)
C151 0.053(6) 0.095(7) 0.079(7) 0.057(6) 0.013(5) 0.007(5)
C161 0.043(5) 0.067(6) 0.086(7) 0.055(5) 0.027(5) 0.017(4)
C162 0.099(8) 0.072(7) 0.106(8) 0.064(6) 0.030(6) 0.029(6)
C163 0.122(10) 0.111(9) 0.128(10) 0.054(8) 0.024(8) 0.012(8)
C164 0.078(7) 0.061(6) 0.123(9) 0.057(6) 0.010(6) -0.004(5)
C165 0.075(8) 0.123(9) 0.120(9) 0.025(8) 0.023(7) 0.016(7)
C166 0.045(5) 0.056(6) 0.100(7) 0.035(5) 0.025(5) 0.006(4)
C167 0.042(6) 0.063(7) 0.082(8) 0.015(6) -0.003(5) 0.010(5)
C168 0.072(7) 0.091(8) 0.096(8) 0.016(6) -0.005(6) 0.028(6)
C169 0.062(7) 0.107(9) 0.106(8) -0.014(7) 0.001(7) 0.014(6)
C170 0.092(9) 0.118(9) 0.138(10) 0.048(8) 0.030(8) 0.020(7)
C171 0.027(5) 0.096(8) 0.091(8) 0.087(7) 0.021(5) 0.016(5)
C172 0.018(4) 0.076(7) 0.074(7) 0.067(6) 0.006(4) 0.007(4)
C173 0.014(4) 0.063(6) 0.054(5) 0.048(5) 0.008(3) 0.004(4)
C174 0.017(4) 0.095(8) 0.071(7) 0.075(6) 0.009(4) 0.008(4)
C181 0.052(5) 0.103(7) 0.039(5) 0.043(5) 0.000(4) -0.024(5)
C182 0.069(6) 0.109(8) 0.049(6) 0.029(6) 0.008(5) -0.024(6)
C183 0.084(7) 0.109(8) 0.071(7) 0.053(6) -0.009(6) -0.027(6)
C184 0.076(7) 0.097(7) 0.051(6) 0.036(5) -0.002(5) -0.017(6)
C185 0.065(6) 0.091(7) 0.042(5) 0.044(5) -0.009(5) -0.015(5)
C186 0.036(5) 0.128(11) 0.039(6) 0.057(7) -0.010(4) -0.012(6)
C187 0.033(5) 0.125(10) 0.052(6) 0.067(7) -0.006(4) -0.014(6)
C188 0.033(5) 0.098(9) 0.067(7) 0.063(7) -0.003(5) -0.008(5)
C189 0.044(6) 0.112(11) 0.069(8) 0.061(8) 0.002(6) -0.009(7)
C190 0.057(7) 0.116(11) 0.059(7) 0.060(7) 0.005(5) 0.004(7)
C191 0.027(5) 0.143(12) 0.041(6) 0.055(7) -0.007(4) -0.030(6)
C192 0.054(6) 0.070(7) 0.035(5) 0.034(5) 0.008(4) -0.018(5)
C193 0.014(4) 0.094(8) 0.034(5) 0.041(5) 0.004(3) 0.001(4)
C194 0.031(5) 0.099(8) 0.051(6) 0.059(6) 0.003(4) 0.004(5)
C201 0.051(6) 0.124(11) 0.032(5) 0.032(6) -0.009(5) -0.035(7)
C202 0.072(6) 0.099(7) 0.041(5) 0.017(5) 0.003(5) -0.029(6)
C203 0.080(7) 0.097(8) 0.053(6) 0.025(6) -0.005(5) -0.025(6)
C204 0.079(8) 0.093(9) 0.031(5) 0.023(6) -0.008(5) -0.033(7)
C205 0.062(7) 0.105(9) 0.021(5) 0.031(5) -0.015(4) -0.029(6)
C206 0.044(6) 0.112(10) 0.029(5) 0.041(6) -0.015(4) -0.031(6)
C207 0.040(5) 0.110(9) 0.040(5) 0.049(6) -0.013(4) -0.024(6)
C208 0.033(5) 0.111(10) 0.043(6) 0.042(6) -0.003(4) -0.021(6)
C209 0.049(6) 0.120(11) 0.037(6) 0.035(7) 0.001(5) -0.012(7)
C210 0.061(7) 0.111(11) 0.042(6) 0.033(7) 0.004(5) -0.012(7)
C211 0.034(5) 0.115(10) 0.033(5) 0.031(6) -0.006(4) -0.031(6)
C212 0.060(6) 0.054(6) 0.034(5) 0.019(4) 0.011(4) -0.016(5)
C213 0.016(4) 0.069(6) 0.040(5) 0.032(5) 0.001(3) -0.001(4)
C214 0.037(5) 0.070(6) 0.034(5) 0.036(5) 0.000(4) 0.000(4)
C221 0.046(5) 0.050(7) 0.036(5) 0.031(5) 0.002(4) 0.004(5)
C222 0.031(7) 0.039(7) 0.019(6) 0.014(5) 0.009(5) -0.003(5)
C223 0.041(8) 0.050(8) 0.036(7) 0.016(6) -0.007(6) -0.001(6)
C224 0.059(9) 0.042(8) 0.030(7) 0.019(6) -0.008(7) 0.011(7)
C225 0.046(8) 0.038(8) 0.038(8) 0.014(6) 0.012(6) 0.012(7)
C226 0.025(8) 0.019(7) 0.043(9) 0.023(7) 0.017(7) 0.014(6)
C227 0.037(9) 0.032(8) 0.045(10) 0.019(7) 0.014(8) 0.007(7)
C228 0.048(9) 0.026(8) 0.059(10) 0.009(7) 0.019(7) 0.008(6)
C229 0.064(10) 0.046(9) 0.064(9) 0.020(7) 0.027(8) -0.013(7)
C230 0.056(8) 0.045(8) 0.046(8) 0.018(6) 0.021(7) 0.004(7)
C231 0.053(6) 0.114(8) 0.066(6) 0.048(6) 0.008(5) 0.010(6)
C232 0.037(5) 0.118(8) 0.056(6) 0.056(6) 0.011(4) 0.008(5)
C233 0.019(4) 0.071(6) 0.040(5) 0.048(5) -0.001(3) -0.002(4)
C234 0.036(4) 0.088(6) 0.052(5) 0.055(5) 0.000(4) -0.004(4)
C241 0.046(5) 0.050(7) 0.036(5) 0.031(5) 0.002(4) 0.004(5)
C242 0.057(14) 0.043(12) 0.059(14) 0.008(10) -0.012(11) -0.022(10)
C243 0.063(11) 0.062(10) 0.064(10) 0.017(8) 0.009(8) 0.002(9)
C244 0.043(11) 0.048(12) 0.066(14) 0.014(10) -0.001(10) -0.001(9)
C245 0.041(10) 0.039(10) 0.056(12) 0.013(9) 0.015(9) 0.005(8)
C246 0.029(9) 0.044(10) 0.054(11) 0.017(9) -0.007(8) -0.001(7)
C247 0.039(10) 0.042(10) 0.067(13) 0.021(10) -0.004(9) 0.003(8)
C248 0.037(10) 0.037(9) 0.060(12) 0.016(9) -0.010(9) 0.004(7)
C249 0.047(12) 0.043(11) 0.066(14) 0.012(10) -0.011(10) 0.007(9)
C250 0.037(11) 0.021(9) 0.056(13) -0.010(9) 0.008(10) 0.006(8)
C251 0.053(6) 0.114(8) 0.066(6) 0.048(6) 0.008(5) 0.010(6)
C261 0.032(5) 0.057(6) 0.053(6) 0.031(5) 0.014(4) 0.001(4)
C262 0.099(9) 0.057(7) 0.072(8) 0.038(6) 0.044(7) 0.033(6)
C263 0.109(8) 0.073(7) 0.084(7) 0.043(6) 0.040(6) 0.018(6)
C264 0.088(7) 0.059(6) 0.108(8) 0.028(6) 0.038(7) -0.013(6)
C265 0.054(7) 0.089(10) 0.094(10) 0.010(8) 0.026(7) -0.010(7)
C266 0.035(5) 0.071(7) 0.053(6) 0.021(5) 0.008(4) -0.001(5)
C267 0.052(6) 0.075(8) 0.056(7) 0.020(6) -0.007(5) 0.004(5)
C268 0.074(9) 0.123(13) 0.058(8) 0.015(8) -0.005(6) 0.033(9)
C269 0.080(8) 0.115(9) 0.100(9) 0.000(7) -0.005(7) 0.013(7)
C270 0.074(7) 0.092(8) 0.113(9) 0.004(7) 0.018(7) 0.003(6)
C271 0.028(4) 0.059(6) 0.049(5) 0.044(5) 0.006(4) 0.002(4)
C272 0.022(4) 0.054(5) 0.057(5) 0.046(5) -0.005(4) -0.002(4)
C273 0.019(4) 0.061(6) 0.052(5) 0.042(5) -0.003(4) -0.005(4)
C274 0.017(4) 0.050(5) 0.048(5) 0.040(4) 0.000(3) 0.000(3)
C303 0.023(4) 0.046(5) 0.058(6) 0.034(4) 0.010(4) 0.009(3)
C304 0.028(4) 0.055(6) 0.045(5) 0.027(4) 0.004(4) 0.007(4)
C302 0.024(4) 0.062(6) 0.042(5) 0.034(4) 0.002(3) 0.008(4)
C301 0.027(4) 0.031(4) 0.037(4) 0.017(3) 0.005(3) 0.005(3)
C305 0.026(4) 0.034(4) 0.046(5) 0.028(4) 0.005(3) 0.004(3)
C306 0.022(4) 0.048(5) 0.034(4) 0.025(4) 0.003(3) 0.005(3)
C307 0.022(4) 0.032(4) 0.039(4) 0.020(3) 0.007(3) 0.006(3)
C308 0.021(4) 0.052(5) 0.039(5) 0.030(4) 0.004(3) 0.006(3)
O61 0.051(4) 0.047(4) 0.042(3) 0.026(3) 0.005(3) 0.008(3)
O62 0.053(4) 0.037(3) 0.049(4) 0.022(3) -0.008(3) -0.020(3)
O63 0.050(4) 0.054(4) 0.066(5) 0.042(4) -0.003(3) -0.006(3)
O64 0.033(4) 0.088(6) 0.077(5) 0.055(5) 0.003(3) 0.001(3)
O65 0.050(4) 0.084(5) 0.066(5) 0.055(4) 0.035(4) 0.029(4)
O66 0.046(4) 0.093(6) 0.067(5) 0.056(5) -0.002(3) 0.000(4)
O67 0.075(6) 0.073(6) 0.130(8) 0.056(6) 0.053(6) 0.004(5)
O68 0.031(4) 0.095(6) 0.094(6) 0.045(5) 0.007(4) 0.010(4)
O69 0.057(5) 0.184(11) 0.041(4) 0.043(5) -0.002(4) 0.037(6)
O70 0.082(5) 0.133(7) 0.064(5) 0.020(5) -0.010(4) 0.043(5)
O71 0.054(4) 0.131(7) 0.062(5) 0.003(4) 0.011(4) 0.048(5)
O72 0.060(5) 0.146(7) 0.075(5) 0.020(5) 0.016(4) 0.036(5)
O73 0.083(6) 0.115(7) 0.106(6) 0.041(5) 0.025(5) 0.012(5)
O74 0.057(5) 0.114(8) 0.101(7) 0.061(6) 0.012(5) 0.015(5)
O75 0.092(6) 0.166(8) 0.088(6) 0.012(6) 0.013(5) 0.050(6)
O76 0.143(8) 0.144(8) 0.123(8) 0.015(6) -0.023(6) 0.066(7)
O85 0.106(7) 0.202(10) 0.125(8) 0.023(7) 0.002(6) 0.063(7)
O86 0.127(8) 0.184(9) 0.137(8) 0.024(7) -0.023(7) 0.045(7)
O77 0.018(5) 0.017(5) 0.042(6) 0.019(4) 0.014(4) 0.002(4)
O78 0.080(11) 0.057(10) 0.081(13) 0.030(9) 0.029(9) 0.029(9)
O79 0.049(8) 0.072(10) 0.033(7) 0.010(6) 0.005(6) -0.003(7)
O80 0.065(7) 0.060(7) 0.054(7) 0.021(6) 0.001(6) -0.003(6)
O81 0.054(9) 0.057(9) 0.057(9) 0.010(7) 0.007(7) -0.001(7)
O82 0.030(6) 0.061(8) 0.058(8) 0.046(7) 0.026(6) 0.007(5)
O83 0.191(16) 0.176(15) 0.177(15) 0.061(10) 0.009(10) 0.016(10)
O77A 0.183(15) 0.176(15) 0.179(15) 0.063(10) 0.008(10) 0.012(10)
O78A 0.055(12) 0.070(14) 0.062(13) 0.030(10) -0.003(8) 0.006(9)
O79A 0.081(11) 0.029(7) 0.079(11) 0.010(7) -0.002(9) -0.010(7)
O80A 0.054(9) 0.073(11) 0.091(12) 0.039(9) 0.009(8) -0.001(8)
O81A 0.151(13) 0.156(14) 0.158(13) 0.042(9) 0.028(9) 0.005(9)
O82A 0.041(7) 0.087(11) 0.049(8) 0.027(8) 0.014(6) 0.004(7)
O83A 0.121(10) 0.102(10) 0.094(9) 0.054(8) 0.002(8) -0.007(8)
O80B 0.041(8) 0.086(12) 0.116(15) 0.061(12) 0.029(9) 0.006(8)

loop_
_atom_type_symbol
_atom_type_description
_atom_type_scat_dispersion_real
_atom_type_scat_dispersion_imag
_atom_type_scat_source
C C 0.0033 0.0016 'International Tables Vol C Tables 4.2.6.8 and 6.1.1.4'
H H 0.0000 0.0000 'International Tables Vol C Tables 4.2.6.8 and 6.1.1.4'
N N 0.0061 0.0033 'International Tables Vol C Tables 4.2.6.8 and 6.1.1.4'
O O 0.0106 0.0060 'International Tables Vol C Tables 4.2.6.8 and 6.1.1.4'
P P 0.1023 0.0942 'International Tables Vol C Tables 4.2.6.8 and 6.1.1.4'
Zn Zn 0.2839 1.4301 'International Tables Vol C Tables 4.2.6.8 and 6.1.1.4'

loop_
_geom_angle_atom_site_label_1
_geom_angle_atom_site_label_2
_geom_angle_atom_site_label_3
_geom_angle
_geom_angle_site_symmetry_1
_geom_angle_site_symmetry_3
O8 Zn1 O23 179.36(18) . .
O8 Zn1 O3 93.23(17) . .
O23 Zn1 O3 87.09(18) . .
O8 Zn1 O18 86.71(17) . .
O23 Zn1 O18 92.98(18) . .
O3 Zn1 O18 178.24(16) . .
O8 Zn1 O28 88.61(16) . .
O23 Zn1 O28 90.86(17) . .
O3 Zn1 O28 86.37(17) . .
O18 Zn1 O28 95.39(17) . .
O8 Zn1 O13 91.86(17) . .
O23 Zn1 O13 88.68(18) . .
O3 Zn1 O13 93.35(17) . .
O18 Zn1 O13 84.89(17) . .
O28 Zn1 O13 179.47(17) . .
O9 Zn2 O30 115.8(2) . .
O9 Zn2 O1 93.84(19) . .
O30 Zn2 O1 100.9(2) . .
O9 Zn2 N1 119.6(2) . .
O30 Zn2 N1 124.4(2) . .
O1 Zn2 N1 80.1(2) . .
O9 Zn2 O3 96.84(18) . .
O30 Zn2 O3 88.67(18) . .
O1 Zn2 O3 160.88(18) . .
N1 Zn2 O3 80.80(19) . .
O14 Zn3 O20 116.30(19) . .
O14 Zn3 O6 94.13(19) . .
O20 Zn3 O6 96.37(19) . .
O14 Zn3 N2 118.4(2) . .
O20 Zn3 N2 125.32(19) . .
O6 Zn3 N2 80.40(19) . .
O14 Zn3 O8 98.76(17) . .
O20 Zn3 O8 89.38(17) . .
O6 Zn3 O8 161.81(17) . .
N2 Zn3 O8 82.20(18) . .
O4 Zn4 O25 112.6(2) . .
O4 Zn4 O11 103.7(2) . .
O25 Zn4 O11 85.8(2) . .
O4 Zn4 O13 105.76(18) . .
O25 Zn4 O13 91.6(2) . .
O11 Zn4 O13 149.04(19) . .
O4 Zn4 N3 112.4(2) . .
O25 Zn4 N3 134.6(2) . .
O11 Zn4 N3 78.0(2) . .
O13 Zn4 N3 82.15(19) . .
O24 Zn5 O15 117.4(2) . .
O24 Zn5 O16 91.7(2) . .
O15 Zn5 O16 98.9(2) . .
O24 Zn5 N4 117.7(2) . .
O15 Zn5 N4 124.9(2) . .
O16 Zn5 N4 80.3(2) . .
O24 Zn5 O18 98.12(19) . .
O15 Zn5 O18 90.31(18) . .
O16 Zn5 O18 161.69(18) . .
N4 Zn5 O18 81.47(19) . .
O29 Zn6 O5 115.7(2) . .
O29 Zn6 O21 97.2(2) . .
O5 Zn6 O21 92.1(2) . .
O29 Zn6 O23 101.20(18) . .
O5 Zn6 O23 89.2(2) . .
O21 Zn6 O23 158.96(19) . .
O29 Zn6 N5 115.6(2) . .
O5 Zn6 N5 128.8(2) . .
O21 Zn6 N5 80.2(2) . .
O23 Zn6 N5 82.7(2) . .
O19 Zn7 O10 116.27(19) . .
O19 Zn7 O26 101.19(19) . .
O10 Zn7 O26 86.17(19) . .
O19 Zn7 O28 104.19(18) . .
O10 Zn7 O28 88.90(19) . .
O26 Zn7 O28 153.66(18) . .
O19 Zn7 N6 118.1(2) . .
O10 Zn7 N6 125.3(2) . .
O26 Zn7 N6 78.49(19) . .
O28 Zn7 N6 83.41(19) . .
O17 Zn8 O22 101.2(2) . 1_655
O17 Zn8 N13 125.7(3) . .
O22 Zn8 N13 106.8(3) 1_655 .
O17 Zn8 O47 104.3(2) . 2_657
O22 Zn8 O47 105.0(2) 1_655 2_657
N13 Zn8 O47 111.7(3) . 2_657
O57 Zn9 N14 125.3(3) . .
O57 Zn9 O52 100.5(2) . 1_455
N14 Zn9 O52 106.3(3) . 1_455
O57 Zn9 O12 101.2(2) . .
N14 Zn9 O12 116.2(3) . .
O52 Zn9 O12 104.7(2) 1_455 .
O2 Zn10 O7 101.3(2) . 1_455
O2 Zn10 N15 125.1(2) . .
O7 Zn10 N15 104.5(2) 1_455 .
O2 Zn10 O42 100.6(2) . .
O7 Zn10 O42 105.9(2) 1_455 .
N15 Zn10 O42 117.3(3) . .
O37 Zn11 N16 124.3(3) 2_466 .
O37 Zn11 O32 102.5(2) 2_466 2_566
N16 Zn11 O32 106.1(2) . 2_566
O37 Zn11 O27 103.8(2) 2_466 .
N16 Zn11 O27 112.3(2) . .
O32 Zn11 O27 106.2(2) 2_566 .
Zn12 Zn12 O33 109.5(11) 2_466 2_466
Zn12 Zn12 O43 126.6(11) 2_466 2_466
O33 Zn12 O43 99.6(3) 2_466 2_466
Zn12 Zn12 O38 111.9(11) 2_466 2_466
O33 Zn12 O38 100.9(3) 2_466 2_466
O43 Zn12 O38 104.8(3) 2_466 2_466
Zn12 Zn12 O33 56.7(10) 2_466 .
O33 Zn12 O33 166.21(15) 2_466 .
O43 Zn12 O33 90.1(3) 2_466 .
O38 Zn12 O33 85.8(3) 2_466 .
Zn12 Zn12 O38 54.8(9) 2_466 .
O33 Zn12 O38 85.1(3) 2_466 .
O43 Zn12 O38 85.5(3) 2_466 .
O38 Zn12 O38 166.73(17) 2_466 .
O33 Zn12 O38 86.0(3) . .
Zn12 Zn12 O43 42.3(9) 2_466 .
O33 Zn12 O43 86.5(3) 2_466 .
O43 Zn12 O43 168.9(2) 2_466 .
O38 Zn12 O43 82.8(3) 2_466 .
O33 Zn12 O43 82.3(3) . .
O38 Zn12 O43 85.9(3) . .
O44 Zn13 O40 116.5(3) . 2_466
O44 Zn13 O31 94.3(2) . .
O40 Zn13 O31 96.8(3) 2_466 .
O44 Zn13 N7 117.1(4) . .
O40 Zn13 N7 126.4(3) 2_466 .
O31 Zn13 N7 79.9(3) . .
O44 Zn13 O33 100.2(2) . .
O40 Zn13 O33 87.7(3) 2_466 .
O31 Zn13 O33 161.0(2) . .
N7 Zn13 O33 82.6(3) . .
O34 Zn14 O45 115.7(3) . 2_466
O34 Zn14 O36 92.9(2) . .
O45 Zn14 O36 101.1(2) 2_466 .
O34 Zn14 N8 117.2(3) . .
O45 Zn14 N8 127.0(3) 2_466 .
O36 Zn14 N8 80.6(2) . .
O34 Zn14 O38 96.5(2) . .
O45 Zn14 O38 89.0(3) 2_466 .
O36 Zn14 O38 161.6(2) . .
N8 Zn14 O38 81.1(3) . .
O39 Zn15 O35 115.2(3) . 2_466
O39 Zn15 O41 102.8(3) . .
O35 Zn15 O41 86.0(3) 2_466 .
O39 Zn15 O43 105.2(2) . .
O35 Zn15 O43 89.8(3) 2_466 .
O41 Zn15 O43 150.8(2) . .
O39 Zn15 N9 114.5(3) . .
O35 Zn15 N9 130.0(3) 2_466 .
O41 Zn15 N9 78.0(3) . .
O43 Zn15 N9 82.8(3) . .
O53 Zn16 O53 180.000(3) . 2_657
O53 Zn16 O58 86.9(2) . 2_657
O53 Zn16 O58 93.1(2) 2_657 2_657
O53 Zn16 O58 93.1(2) . .
O53 Zn16 O58 86.9(2) 2_657 .
O58 Zn16 O58 180.000(2) 2_657 .
O53 Zn16 O48 87.8(3) . 2_657
O53 Zn16 O48 92.2(3) 2_657 2_657
O58 Zn16 O48 94.4(2) 2_657 2_657
O58 Zn16 O48 85.6(2) . 2_657
O53 Zn16 O48 92.2(3) . .
O53 Zn16 O48 87.8(3) 2_657 .
O58 Zn16 O48 85.6(2) 2_657 .
O58 Zn16 O48 94.4(2) . .
O48 Zn16 O48 180.0(4) 2_657 .
O59 Zn17 O55 113.5(3) . 2_657
O59 Zn17 O46 100.9(2) . .
O55 Zn17 O46 85.8(3) 2_657 .
O59 Zn17 O48 105.5(2) . .
O55 Zn17 O48 90.0(3) 2_657 .
O46 Zn17 O48 152.6(2) . .
O59 Zn17 N10 115.9(3) . .
O55 Zn17 N10 130.2(3) 2_657 .
O46 Zn17 N10 78.9(3) . .
O48 Zn17 N10 83.3(3) . .
O60 Zn18 O50 116.7(3) 2_657 .
O60 Zn18 O51 95.2(2) 2_657 .
O50 Zn18 O51 95.6(2) . .
O60 Zn18 O53 89.1(3) 2_657 .
O50 Zn18 O53 99.6(2) . .
O51 Zn18 O53 160.4(2) . .
O60 Zn18 N11 127.5(3) 2_657 .
O50 Zn18 N11 115.8(4) . .
O51 Zn18 N11 80.7(3) . .
O53 Zn18 N11 81.6(3) . .
O54 Zn19 O49 115.9(3) . 2_657
O54 Zn19 O56 92.8(2) . .
O49 Zn19 O56 100.4(3) 2_657 .
O54 Zn19 N12 119.6(3) . .
O49 Zn19 N12 124.5(3) 2_657 .
O56 Zn19 N12 80.1(2) . .
O54 Zn19 O58 97.2(2) . .
O49 Zn19 O58 88.9(2) 2_657 .
O56 Zn19 O58 161.8(2) . .
N12 Zn19 O58 81.7(2) . .
O4 P1 O5 111.9(3) . .
O4 P1 O3 112.1(3) . .
O5 P1 O3 113.5(3) . .
O4 P1 C14 108.1(3) . .
O5 P1 C14 105.1(3) . .
O3 P1 C14 105.5(3) . .
O9 P2 O10 113.0(3) . .
O9 P2 O8 111.7(3) . .
O10 P2 O8 113.1(3) . .
O9 P2 C34 108.6(3) . .
O10 P2 C34 104.6(3) . .
O8 P2 C34 105.3(3) . .
O14 P3 O15 112.3(3) . .
O14 P3 O13 111.3(3) . .
O15 P3 O13 113.9(3) . .
O14 P3 C54 110.4(3) . .
O15 P3 C54 104.3(3) . .
O13 P3 C54 104.0(3) . .
O20 P4 O18 114.2(2) . .
O20 P4 O19 112.6(3) . .
O18 P4 O19 111.8(3) . .
O20 P4 C74 104.0(3) . .
O18 P4 C74 104.2(3) . .
O19 P4 C74 109.2(3) . .
O25 P5 O24 113.9(3) . .
O25 P5 O23 112.7(3) . .
O24 P5 O23 112.0(3) . .
O25 P5 C94 105.8(3) . .
O24 P5 C94 106.6(3) . .
O23 P5 C94 105.0(3) . .
O29 P6 O30 112.5(3) . .
O29 P6 O28 111.8(3) . .
O30 P6 O28 114.2(3) . .
O29 P6 C114 110.2(3) . .
O30 P6 C114 102.6(3) . .
O28 P6 C114 104.7(3) . .
O34 P7 O35 113.6(4) . .
O34 P7 O33 111.6(3) . .
O35 P7 O33 112.0(5) . .
O34 P7 C134 109.8(5) . .
O35 P7 C134 104.4(5) . .
O33 P7 C134 104.8(4) . .
O40 P8 O38 113.2(5) . .
O40 P8 O39 112.6(4) . .
O38 P8 O39 111.6(4) . .
O40 P8 C174 106.2(4) . .
O38 P8 C174 104.6(3) . .
O39 P8 C174 108.0(5) . .
O45 P9 O44 113.4(4) . .
O45 P9 O43 112.4(5) . .
O44 P9 O43 112.2(3) . .
O45 P9 C194 104.8(4) . .
O44 P9 C194 107.7(5) . .
O43 P9 C194 105.7(4) . .
O50 P10 O49 113.1(4) . .
O50 P10 O48 111.6(3) . .
O49 P10 O48 113.7(4) . .
O50 P10 C214 108.0(4) . .
O49 P10 C214 105.4(4) . .
O48 P10 C214 104.3(4) . .
O55 P11 O54 115.2(4) . .
O55 P11 O53 112.0(4) . .
O54 P11 O53 111.5(3) . .
O55 P11 C234 103.3(5) . .
O54 P11 C234 108.8(5) . .
O53 P11 C234 105.3(4) . .
O59 P12 O60 111.2(4) . .
O59 P12 O58 112.0(3) . .
O60 P12 O58 113.4(4) . .
O59 P12 C274 109.2(4) . .
O60 P12 C274 105.8(4) . .
O58 P12 C274 104.8(3) . .
C13 O1 Zn2 115.2(4) . .
C13 O2 Zn10 117.9(5) . .
P1 O3 Zn1 127.9(3) . .
P1 O3 Zn2 113.9(2) . .
Zn1 O3 Zn2 117.10(19) . .
P1 O4 Zn4 123.5(3) . .
P1 O5 Zn6 125.5(3) . .
C33 O6 Zn3 115.0(4) . .
C33 O7 Zn10 122.2(5) . 1_655
P2 O8 Zn1 126.3(2) . .
P2 O8 Zn3 112.7(2) . .
Zn1 O8 Zn3 118.83(19) . .
P2 O9 Zn2 130.3(3) . .
P2 O10 Zn7 126.4(3) . .
C53 O11 Zn4 121.3(4) . .
C53 O12 Zn9 106.2(5) . .
P3 O13 Zn4 115.4(2) . .
P3 O13 Zn1 128.0(2) . .
Zn4 O13 Zn1 115.7(2) . .
P3 O14 Zn3 132.2(3) . .
P3 O15 Zn5 124.0(3) . .
C73 O16 Zn5 114.6(4) . .
C73 O17 Zn8 117.8(5) . .
P4 O18 Zn1 127.0(3) . .
P4 O18 Zn5 115.3(2) . .
Zn1 O18 Zn5 117.1(2) . .
P4 O19 Zn7 123.3(3) . .
P4 O20 Zn3 123.5(3) . .
C93 O21 Zn6 116.2(5) . .
C93 O22 Zn8 123.6(5) . 1_455
P5 O23 Zn1 126.8(3) . .
P5 O23 Zn6 111.9(2) . .
Zn1 O23 Zn6 118.9(2) . .
P5 O24 Zn5 128.0(3) . .
P5 O25 Zn4 126.0(3) . .
C113 O26 Zn7 118.3(4) . .
C113 O27 Zn11 107.7(4) . .
P6 O28 Zn7 115.9(2) . .
P6 O28 Zn1 127.6(3) . .
Zn7 O28 Zn1 115.4(2) . .
P6 O29 Zn6 127.6(3) . .
P6 O30 Zn2 126.8(3) . .
C133 O31 Zn13 118.2(5) . .
C133 O32 Zn11 118.8(5) . 2_566
P7 O33 Zn12 128.1(4) . 2_466
P7 O33 Zn13 112.5(3) . .
Zn12 O33 Zn13 119.0(3) 2_466 .
P7 O33 Zn12 123.2(4) . .
Zn12 O33 Zn12 13.79(15) 2_466 .
Zn13 O33 Zn12 120.1(3) . .
P7 O34 Zn14 129.6(5) . .
P7 O35 Zn15 127.2(3) . 2_466
C173 O36 Zn14 116.0(5) . .
C173 O37 Zn11 119.4(5) . 2_466
P8 O38 Zn12 126.3(3) . 2_466
P8 O38 Zn14 114.8(3) . .
Zn12 O38 Zn14 119.0(3) 2_466 .
P8 O38 Zn12 126.7(4) . .
Zn12 O38 Zn12 13.27(17) 2_466 .
Zn14 O38 Zn12 116.4(3) . .
P8 O39 Zn15 123.6(4) . .
P8 O40 Zn13 126.2(3) . 2_466
C193 O41 Zn15 121.3(5) . .
C193 O42 Zn10 104.3(6) . .
P9 O43 Zn12 130.6(4) . 2_466
P9 O43 Zn15 115.0(4) . .
Zn12 O43 Zn15 114.2(3) 2_466 .
P9 O43 Zn12 127.2(4) . .
Zn12 O43 Zn12 11.1(2) 2_466 .
Zn15 O43 Zn12 115.4(3) . .
P9 O44 Zn13 128.7(5) . .
P9 O45 Zn14 127.4(4) . 2_466
C213 O46 Zn17 119.1(5) . .
C213 O47 Zn8 108.3(5) . 2_657
P10 O48 Zn17 115.9(4) . .
P10 O48 Zn16 127.6(3) . .
Zn17 O48 Zn16 115.8(3) . .
P10 O49 Zn19 126.5(4) . 2_657
P10 O50 Zn18 128.8(5) . .
C233 O51 Zn18 117.9(5) . .
C233 O52 Zn9 122.0(5) . 1_655
P11 O53 Zn16 126.4(4) . .
P11 O53 Zn18 112.4(3) . .
Zn16 O53 Zn18 119.1(3) . .
P11 O54 Zn19 130.1(4) . .
P11 O55 Zn17 126.5(3) . 2_657
C273 O56 Zn19 116.3(5) . .
C273 O57 Zn9 116.1(5) . .
P12 O58 Zn16 127.5(3) . .
P12 O58 Zn19 114.2(3) . .
Zn16 O58 Zn19 117.4(2) . .
P12 O59 Zn17 123.8(4) . .
P12 O60 Zn18 125.8(3) . 2_657
C12 N1 C14 110.9(5) . .
C12 N1 C11 111.6(6) . .
C14 N1 C11 113.0(5) . .
C12 N1 Zn2 108.9(4) . .
C14 N1 Zn2 109.1(4) . .
C11 N1 Zn2 102.9(4) . .
C32 N2 C34 111.9(5) . .
C32 N2 C31 112.0(5) . .
C34 N2 C31 112.6(5) . .
C32 N2 Zn3 109.2(4) . .
C34 N2 Zn3 105.0(4) . .
C31 N2 Zn3 105.6(4) . .
C54 N3 C52 109.1(6) . .
C54 N3 C51 113.8(5) . .
C52 N3 C51 114.0(6) . .
C54 N3 Zn4 98.6(4) . .
C52 N3 Zn4 107.1(4) . .
C51 N3 Zn4 113.1(4) . .
C72 N4 C74 110.4(5) . .
C72 N4 C71 112.5(5) . .
C74 N4 C71 111.6(5) . .
C72 N4 Zn5 108.9(4) . .
C74 N4 Zn5 108.8(4) . .
C71 N4 Zn5 104.4(4) . .
C91 N5 C92 112.3(6) . .
C91 N5 C94 113.4(6) . .
C92 N5 C94 113.1(6) . .
C91 N5 Zn6 106.6(4) . .
C92 N5 Zn6 109.2(4) . .
C94 N5 Zn6 101.4(5) . .
C112 N6 C114 109.8(6) . .
C112 N6 C111 114.1(6) . .
C114 N6 C111 113.4(5) . .
C112 N6 Zn7 107.8(4) . .
C114 N6 Zn7 100.4(4) . .
C111 N6 Zn7 110.5(4) . .
C132 N7 C134 109.1(8) . .
C132 N7 C131 110.5(9) . .
C134 N7 C131 116.4(7) . .
C132 N7 Zn13 108.0(6) . .
C134 N7 Zn13 102.1(7) . .
C131 N7 Zn13 110.2(5) . .
C174 N8 C172 111.0(6) . .
C174 N8 C171 114.9(7) . .
C172 N8 C171 112.0(8) . .
C174 N8 Zn14 108.3(7) . .
C172 N8 Zn14 107.6(5) . .
C171 N8 Zn14 102.4(5) . .
C194 N9 C192 112.1(7) . .
C194 N9 C191 112.5(6) . .
C192 N9 C191 111.3(9) . .
C194 N9 Zn15 100.1(7) . .
C192 N9 Zn15 107.6(5) . .
C191 N9 Zn15 112.7(7) . .
C214 N10 C212 111.9(7) . .
C214 N10 C211 112.7(6) . .
C212 N10 C211 112.0(8) . .
C214 N10 Zn17 101.1(6) . .
C212 N10 Zn17 107.7(5) . .
C211 N10 Zn17 110.7(7) . .
C232 N11 C234 108.4(8) . .
C232 N11 C231 112.4(9) . .
C234 N11 C231 115.3(8) . .
C232 N11 Zn18 107.1(6) . .
C234 N11 Zn18 102.0(7) . .
C231 N11 Zn18 110.9(5) . .
C274 N12 C271 114.0(6) . .
C274 N12 C272 112.0(6) . .
C271 N12 C272 111.0(7) . .
C274 N12 Zn19 108.0(5) . .
C271 N12 Zn19 103.4(5) . .
C272 N12 Zn19 107.9(5) . .
C301 N13 Zn8 122.8(5) . .
C301 N13 H13H 106.6 . .
Zn8 N13 H13H 106.6 . .
C301 N13 H13I 106.6 . .
Zn8 N13 H13I 106.6 . .
H13H N13 H13I 106.6 . .
C304 N14 Zn9 125.4(6) . .
C304 N14 H14I 106.0 . .
Zn9 N14 H14I 106.0 . .
C304 N14 H14J 106.0 . .
Zn9 N14 H14J 106.0 . .
H14I N14 H14J 106.3 . .
C305 N15 Zn10 123.1(5) . .
C305 N15 H15D 106.5 . .
Zn10 N15 H15D 106.5 . .
C305 N15 H15E 106.5 . .
Zn10 N15 H15E 106.5 . .
H15D N15 H15E 106.5 . .
C308 N16 Zn11 125.5(5) . .
C308 N16 H16G 105.9 . .
Zn11 N16 H16G 105.9 . .
C308 N16 H16H 105.9 . .
Zn11 N16 H16H 105.9 . .
H16G N16 H16H 106.3 . .
C2 C1 C6 118.4(9) . .
C2 C1 C11 118.1(9) . .
C6 C1 C11 123.4(9) . .
C1 C2 C3 124.1(12) . .
C1 C2 H2A 118.0 . .
C3 C2 H2A 118.0 . .
C4 C3 C2 118.1(13) . .
C4 C3 H3A 120.9 . .
C2 C3 H3A 120.9 . .
C3 C4 C5 125.3(13) . .
C3 C4 H4A 117.4 . .
C5 C4 H4A 117.4 . .
C10 C5 C4 125.7(14) . .
C10 C5 C6 117.3(15) . .
C4 C5 C6 117.0(11) . .
C1 C6 C7 122.5(10) . .
C1 C6 C5 117.1(11) . .
C7 C6 C5 120.3(11) . .
C8 C7 C6 117.4(14) . .
C8 C7 H7A 121.3 . .
C6 C7 H7A 121.3 . .
C7 C8 C9 119.7(15) . .
C7 C8 H8A 120.2 . .
C9 C8 H8A 120.1 . .
C10 C9 C8 124.2(14) . .
C10 C9 H9A 117.9 . .
C8 C9 H9A 117.9 . .
C9 C10 C5 121.0(16) . .
C9 C10 H10A 119.5 . .
C5 C10 H10A 119.5 . .
C1 C11 N1 115.7(6) . .
C1 C11 H11A 108.3 . .
N1 C11 H11A 108.3 . .
C1 C11 H11B 108.3 . .
N1 C11 H11B 108.3 . .
H11A C11 H11B 107.4 . .
N1 C12 C13 110.5(5) . .
N1 C12 H12A 109.5 . .
C13 C12 H12A 109.5 . .
N1 C12 H12B 109.5 . .
C13 C12 H12B 109.5 . .
H12A C12 H12B 108.1 . .
O1 C13 O2 123.3(6) . .
O1 C13 C12 120.2(6) . .
O2 C13 C12 116.4(6) . .
N1 C14 P1 111.7(4) . .
N1 C14 H14A 109.3 . .
P1 C14 H14A 109.3 . .
N1 C14 H14B 109.3 . .
P1 C14 H14B 109.3 . .
H14A C14 H14B 107.9 . .
C22 C21 C26 120.6(7) . .
C22 C21 C31 119.0(7) . .
C26 C21 C31 120.3(6) . .
C21 C22 C23 120.8(8) . .
C21 C22 H22A 119.6 . .
C23 C22 H22A 119.6 . .
C24 C23 C22 119.9(9) . .
C24 C23 H23A 120.1 . .
C22 C23 H23A 120.1 . .
C23 C24 C25 122.1(8) . .
C23 C24 H24A 118.9 . .
C25 C24 H24A 118.9 . .
C30 C25 C24 121.0(9) . .
C30 C25 C26 120.4(9) . .
C24 C25 C26 118.6(8) . .
C27 C26 C21 124.6(7) . .
C27 C26 C25 117.5(8) . .
C21 C26 C25 118.0(8) . .
C28 C27 C26 121.1(10) . .
C28 C27 H27A 119.4 . .
C26 C27 H27A 119.4 . .
C27 C28 C29 121.2(11) . .
C27 C28 H28A 119.4 . .
C29 C28 H28A 119.4 . .
C30 C29 C28 119.7(10) . .
C30 C29 H29A 120.2 . .
C28 C29 H29A 120.2 . .
C29 C30 C25 120.1(10) . .
C29 C30 H30A 119.9 . .
C25 C30 H30A 119.9 . .
C21 C31 N2 116.0(5) . .
C21 C31 H31A 108.3 . .
N2 C31 H31A 108.3 . .
C21 C31 H31B 108.3 . .
N2 C31 H31B 108.3 . .
H31A C31 H31B 107.4 . .
N2 C32 C33 112.7(5) . .
N2 C32 H32A 109.0 . .
C33 C32 H32A 109.0 . .
N2 C32 H32B 109.0 . .
C33 C32 H32B 109.0 . .
H32A C32 H32B 107.8 . .
O6 C33 O7 124.5(7) . .
O6 C33 C32 120.7(6) . .
O7 C33 C32 114.9(6) . .
N2 C34 P2 111.9(4) . .
N2 C34 H34A 109.2 . .
P2 C34 H34A 109.2 . .
N2 C34 H34B 109.2 . .
P2 C34 H34B 109.2 . .
H34A C34 H34B 107.9 . .
C42 C41 C46 118.8(7) . .
C42 C41 C51 116.8(7) . .
C46 C41 C51 124.4(6) . .
C41 C42 C43 121.8(8) . .
C41 C42 H42A 119.1 . .
C43 C42 H42A 119.1 . .
C44 C43 C42 118.8(8) . .
C44 C43 H43A 120.6 . .
C42 C43 H43A 120.6 . .
C43 C44 C45 123.4(9) . .
C43 C44 H44A 118.3 . .
C45 C44 H44A 118.3 . .
C50 C45 C44 122.8(8) . .
C50 C45 C46 119.8(8) . .
C44 C45 C46 117.3(8) . .
C41 C46 C47 124.0(7) . .
C41 C46 C45 119.7(7) . .
C47 C46 C45 116.3(7) . .
C48 C47 C46 122.6(7) . .
C48 C47 H47A 118.7 . .
C46 C47 H47A 118.7 . .
C47 C48 C49 120.0(8) . .
C47 C48 H48A 120.0 . .
C49 C48 H48A 120.0 . .
C50 C49 C48 119.1(8) . .
C50 C49 H49A 120.4 . .
C48 C49 H49A 120.4 . .
C49 C50 C45 121.9(8) . .
C49 C50 H50A 119.0 . .
C45 C50 H50A 119.0 . .
N3 C51 C41 116.4(6) . .
N3 C51 H51A 108.2 . .
C41 C51 H51A 108.2 . .
N3 C51 H51B 108.2 . .
C41 C51 H51B 108.2 . .
H51A C51 H51B 107.3 . .
N3 C52 C53 112.2(6) . .
N3 C52 H52A 109.2 . .
C53 C52 H52A 109.2 . .
N3 C52 H52B 109.2 . .
C53 C52 H52B 109.2 . .
H52A C52 H52B 107.9 . .
O11 C53 O12 121.3(7) . .
O11 C53 C52 119.0(6) . .
O12 C53 C52 119.7(6) . .
N3 C54 P3 111.4(4) . .
N3 C54 H54A 109.3 . .
P3 C54 H54A 109.3 . .
N3 C54 H54B 109.3 . .
P3 C54 H54B 109.3 . .
H54A C54 H54B 108.0 . .
C62 C61 C66 120.2(7) . .
C62 C61 C71 117.7(7) . .
C66 C61 C71 121.9(7) . .
C61 C62 C63 122.1(9) . .
C61 C62 H62A 119.0 . .
C63 C62 H62A 119.0 . .
C64 C63 C62 118.6(9) . .
C64 C63 H63A 120.7 . .
C62 C63 H63A 120.7 . .
C63 C64 C65 120.5(8) . .
C63 C64 H64A 119.7 . .
C65 C64 H64A 119.7 . .
C64 C65 C66 121.3(8) . .
C64 C65 C70 119.8(9) . .
C66 C65 C70 118.8(9) . .
C67 C66 C65 117.8(8) . .
C67 C66 C61 125.0(7) . .
C65 C66 C61 117.2(8) . .
C68 C67 C66 123.5(9) . .
C68 C67 H67A 118.3 . .
C66 C67 H67A 118.3 . .
C67 C68 C69 118.0(10) . .
C67 C68 H68A 121.0 . .
C69 C68 H68A 121.0 . .
C70 C69 C68 122.0(8) . .
C70 C69 H69A 119.0 . .
C68 C69 H69A 119.0 . .
C69 C70 C65 119.9(9) . .
C69 C70 H70A 120.1 . .
C65 C70 H70A 120.1 . .
C61 C71 N4 115.4(6) . .
C61 C71 H71A 108.4 . .
N4 C71 H71A 108.4 . .
C61 C71 H71B 108.4 . .
N4 C71 H71B 108.4 . .
H71A C71 H71B 107.5 . .
N4 C72 C73 110.7(6) . .
N4 C72 H72A 109.5 . .
C73 C72 H72A 109.5 . .
N4 C72 H72B 109.5 . .
C73 C72 H72B 109.5 . .
H72A C72 H72B 108.1 . .
O16 C73 O17 124.2(6) . .
O16 C73 C72 119.9(6) . .
O17 C73 C72 115.9(6) . .
N4 C74 P4 112.0(4) . .
N4 C74 H74A 109.2 . .
P4 C74 H74A 109.2 . .
N4 C74 H74B 109.2 . .
P4 C74 H74B 109.2 . .
H74A C74 H74B 107.9 . .
C82 C81 C86 117.8(8) . .
C82 C81 C91 124.9(9) . .
C86 C81 C91 117.3(7) . .
C81 C82 C83 122.2(10) . .
C81 C82 H82A 118.9 . .
C83 C82 H82A 118.9 . .
C84 C83 C82 122.1(9) . .
C84 C83 H83A 118.9 . .
C82 C83 H83A 118.9 . .
C83 C84 C85 119.6(8) . .
C83 C84 H84A 120.2 . .
C85 C84 H84A 120.2 . .
C84 C85 C90 122.7(8) . .
C84 C85 C86 119.2(9) . .
C90 C85 C86 118.1(8) . .
C87 C86 C85 116.5(9) . .
C87 C86 C81 124.4(8) . .
C85 C86 C81 119.1(8) . .
C88 C87 C86 122.3(8) . .
C88 C87 H87A 118.9 . .
C86 C87 H87A 118.9 . .
C87 C88 C89 120.0(10) . .
C87 C88 H88A 120.0 . .
C89 C88 H88A 120.0 . .
C90 C89 C88 120.4(10) . .
C90 C89 H89A 119.8 . .
C88 C89 H89A 119.8 . .
C89 C90 C85 122.7(8) . .
C89 C90 H90A 118.6 . .
C85 C90 H90A 118.6 . .
N5 C91 C81 118.7(6) . .
N5 C91 H91A 107.6 . .
C81 C91 H91A 107.6 . .
N5 C91 H91B 107.6 . .
C81 C91 H91B 107.6 . .
H91A C91 H91B 107.1 . .
N5 C92 C93 113.5(6) . .
N5 C92 H92A 108.9 . .
C93 C92 H92A 108.9 . .
N5 C92 H92B 108.9 . .
C93 C92 H92B 108.9 . .
H92A C92 H92B 107.7 . .
O22 C93 O21 122.0(7) . .
O22 C93 C92 117.1(6) . .
O21 C93 C92 120.9(6) . .
N5 C94 P5 112.2(5) . .
N5 C94 H94A 109.2 . .
P5 C94 H94A 109.2 . .
N5 C94 H94B 109.2 . .
P5 C94 H94B 109.2 . .
H94A C94 H94B 107.9 . .
C102 C101 C106 117.8(7) . .
C102 C101 C111 117.7(7) . .
C106 C101 C111 124.5(7) . .
C101 C102 C103 123.3(8) . .
C101 C102 H10B 118.4 . .
C103 C102 H10B 118.4 . .
C104 C103 C102 119.0(9) . .
C104 C103 H10C 120.5 . .
C102 C103 H10C 120.5 . .
C103 C104 C105 120.9(8) . .
C103 C104 H10D 119.5 . .
C105 C104 H10D 119.5 . .
C110 C105 C104 122.0(8) . .
C110 C105 C106 118.9(8) . .
C104 C105 C106 119.2(8) . .
C101 C106 C105 119.8(7) . .
C101 C106 C107 122.5(7) . .
C105 C106 C107 117.7(7) . .
C108 C107 C106 120.2(8) . .
C108 C107 H10E 119.9 . .
C106 C107 H10E 119.9 . .
C107 C108 C109 121.7(9) . .
C107 C108 H10F 119.1 . .
C109 C108 H10F 119.1 . .
C110 C109 C108 118.7(8) . .
C110 C109 H10G 120.6 . .
C108 C109 H10G 120.6 . .
C109 C110 C105 122.6(8) . .
C109 C110 H11I 118.7 . .
C105 C110 H11I 118.7 . .
N6 C111 C101 117.4(6) . .
N6 C111 H11C 108.0 . .
C101 C111 H11C 108.0 . .
N6 C111 H11D 108.0 . .
C101 C111 H11D 108.0 . .
H11C C111 H11D 107.2 . .
N6 C112 C113 111.5(5) . .
N6 C112 H11E 109.3 . .
C113 C112 H11E 109.3 . .
N6 C112 H11F 109.3 . .
C113 C112 H11F 109.3 . .
H11E C112 H11F 108.0 . .
O26 C113 O27 122.5(6) . .
O26 C113 C112 120.2(6) . .
O27 C113 C112 117.3(6) . .
N6 C114 P6 112.9(4) . .
N6 C114 H11G 109.0 . .
P6 C114 H11G 109.0 . .
N6 C114 H11H 109.0 . .
P6 C114 H11H 109.0 . .
H11G C114 H11H 107.8 . .
C122 C121 C126 124.8(7) . .
C122 C121 C131 120.7(9) . .
C126 C121 C131 114.0(9) . .
C121 C122 C123 118.5(7) . .
C121 C122 H12C 120.8 . .
C123 C122 H12C 120.8 . .
C124 C123 C122 118.7(7) . .
C124 C123 H12D 120.7 . .
C122 C123 H12D 120.7 . .
C125 C124 C123 122.9(7) . .
C125 C124 H12E 118.6 . .
C123 C124 H12E 118.6 . .
C124 C125 C126 118.7(6) . .
C124 C125 C130 121.3(6) . .
C126 C125 C130 120.0 . .
C121 C126 C127 123.6(6) . .
C121 C126 C125 116.4(6) . .
C127 C126 C125 120.0 . .
C126 C127 C128 120.0 . .
C126 C127 H12F 120.0 . .
C128 C127 H12F 120.0 . .
C129 C128 C127 120.0 . .
C129 C128 H12G 120.0 . .
C127 C128 H12G 120.0 . .
C128 C129 C130 120.1 . .
C128 C129 H12H 120.0 . .
C130 C129 H12H 120.0 . .
C129 C130 C125 119.9 . .
C129 C130 H13G 120.0 . .
C125 C130 H13G 120.0 . .
C121 C131 N7 109.3(9) . .
C121 C131 H13A 109.8 . .
N7 C131 H13A 109.8 . .
C121 C131 H13B 109.8 . .
N7 C131 H13B 109.8 . .
H13A C131 H13B 108.3 . .
N7 C132 C133 113.5(8) . .
N7 C132 H13C 108.9 . .
C133 C132 H13C 108.9 . .
N7 C132 H13D 108.9 . .
C133 C132 H13D 108.9 . .
H13C C132 H13D 107.7 . .
O31 C133 O32 128.4(7) . .
O31 C133 C132 117.3(7) . .
O32 C133 C132 114.2(7) . .
N7 C134 P7 112.2(6) . .
N7 C134 H13E 109.2 . .
P7 C134 H13E 109.2 . .
N7 C134 H13F 109.2 . .
P7 C134 H13F 109.2 . .
H13E C134 H13F 107.9 . .
C142 C141 C146 117.8(7) . .
C143 C142 C141 122.5(8) . .
C143 C142 H14C 118.8 . .
C141 C142 H14C 118.8 . .
C142 C143 C144 120.2(8) . .
C142 C143 H14D 119.9 . .
C144 C143 H14D 119.9 . .
C145 C144 C143 119.9(8) . .
C145 C144 H14E 120.1 . .
C143 C144 H14E 120.1 . .
C144 C145 C150 120.0(7) . .
C144 C145 C146 119.8(7) . .
C150 C145 C146 120.0 . .
C141 C146 C145 118.9(6) . .
C141 C146 C147 121.0(6) . .
C145 C146 C147 120.0 . .
C148 C147 C146 120.0 . .
C148 C147 H14F 120.0 . .
C146 C147 H14F 120.0 . .
C147 C148 C149 120.0 . .
C147 C148 H14G 120.0 . .
C149 C148 H14G 120.0 . .
C150 C149 C148 120.0 . .
C150 C149 H14H 120.0 . .
C148 C149 H14H 120.0 . .
C149 C150 C145 120.0 . .
C149 C150 H15C 120.0 . .
C145 C150 H15C 120.0 . .
C162 C161 C166 121.4(12) . .
C162 C161 C171 116.4(12) . .
C166 C161 C171 122.2(9) . .
C163 C162 C161 123.1(17) . .
C163 C162 H16A 118.4 . .
C161 C162 H16A 118.4 . .
C164 C163 C162 118.9(18) . .
C164 C163 H16B 120.5 . .
C162 C163 H16B 120.5 . .
C163 C164 C165 125.6(16) . .
C163 C164 H16C 117.2 . .
C165 C164 H16C 117.2 . .
C170 C165 C166 108.5(19) . .
C170 C165 C164 133(2) . .
C166 C165 C164 118.4(16) . .
C167 C166 C165 126.9(14) . .
C167 C166 C161 120.9(10) . .
C165 C166 C161 112.2(13) . .
C166 C167 C168 117.5(12) . .
C166 C167 H16D 121.2 . .
C168 C167 H16D 121.2 . .
C167 C168 C169 117.1(14) . .
C167 C168 H16E 121.4 . .
C169 C168 H16E 121.4 . .
C170 C169 C168 113.5(16) . .
C170 C169 H16F 123.2 . .
C168 C169 H16F 123.2 . .
C165 C170 C169 136(2) . .
C165 C170 H17G 111.8 . .
C169 C170 H17G 111.8 . .
C161 C171 N8 116.2(7) . .
C161 C171 H17A 108.2 . .
N8 C171 H17A 108.2 . .
C161 C171 H17B 108.2 . .
N8 C171 H17B 108.2 . .
H17A C171 H17B 107.4 . .
N8 C172 C173 111.9(6) . .
N8 C172 H17C 109.2 . .
C173 C172 H17C 109.2 . .
N8 C172 H17D 109.2 . .
C173 C172 H17D 109.2 . .
H17C C172 H17D 107.9 . .
O37 C173 O36 124.7(7) . .
O37 C173 C172 117.1(7) . .
O36 C173 C172 118.0(7) . .
N8 C174 P8 111.9(5) . .
N8 C174 H17E 109.2 . .
P8 C174 H17E 109.2 . .
N8 C174 H17F 109.2 . .
P8 C174 H17F 109.2 . .
H17E C174 H17F 107.9 . .
C182 C181 C186 119.0(13) . .
C182 C181 C191 117.6(10) . .
C186 C181 C191 123.3(11) . .
C181 C182 C183 122.8(12) . .
C181 C182 H18A 118.6 . .
C183 C182 H18A 118.6 . .
C184 C183 C182 119.8(13) . .
C184 C183 H18B 120.1 . .
C182 C183 H18B 120.1 . .
C183 C184 C185 120.6(15) . .
C183 C184 H18C 119.7 . .
C185 C184 H18C 119.7 . .
C184 C185 C190 122.3(14) . .
C184 C185 C186 120.0(11) . .
C190 C185 C186 117.7(11) . .
C187 C186 C181 123.9(13) . .
C187 C186 C185 118.5(10) . .
C181 C186 C185 117.5(11) . .
C186 C187 C188 120.4(13) . .
C186 C187 H18D 119.8 . .
C188 C187 H18D 119.8 . .
C187 C188 C189 121.2(11) . .
C187 C188 H18E 119.4 . .
C189 C188 H18E 119.4 . .
C190 C189 C188 119.5(11) . .
C190 C189 H18F 120.2 . .
C188 C189 H18F 120.2 . .
C189 C190 C185 122.4(14) . .
C189 C190 H19G 118.8 . .
C185 C190 H19G 118.8 . .
N9 C191 C181 116.8(10) . .
N9 C191 H19A 108.1 . .
C181 C191 H19A 108.1 . .
N9 C191 H19B 108.1 . .
C181 C191 H19B 108.1 . .
H19A C191 H19B 107.3 . .
N9 C192 C193 111.3(9) . .
N9 C192 H19C 109.4 . .
C193 C192 H19C 109.4 . .
N9 C192 H19D 109.4 . .
C193 C192 H19D 109.4 . .
H19C C192 H19D 108.0 . .
O42 C193 O41 123.5(7) . .
O42 C193 C192 118.5(9) . .
O41 C193 C192 117.9(8) . .
N9 C194 P9 112.3(7) . .
N9 C194 H19E 109.1 . .
P9 C194 H19E 109.1 . .
N9 C194 H19F 109.1 . .
P9 C194 H19F 109.1 . .
H19E C194 H19F 107.9 . .
C202 C201 C206 119.9(13) . .
C202 C201 C211 117.8(10) . .
C206 C201 C211 122.2(11) . .
C201 C202 C203 123.1(12) . .
C201 C202 H20A 118.4 . .
C203 C202 H20A 118.4 . .
C204 C203 C202 116.7(13) . .
C204 C203 H20B 121.7 . .
C202 C203 H20B 121.7 . .
C203 C204 C205 124.5(14) . .
C203 C204 H20C 117.8 . .
C205 C204 H20C 117.8 . .
C210 C205 C204 123.5(13) . .
C210 C205 C206 117.1(11) . .
C204 C205 C206 119.4(10) . .
C207 C206 C205 119.3(10) . .
C207 C206 C201 124.6(13) . .
C205 C206 C201 116.1(11) . .
C208 C207 C206 119.5(13) . .
C208 C207 H20D 120.3 . .
C206 C207 H20D 120.3 . .
C209 C208 C207 121.1(12) . .
C209 C208 H20E 119.4 . .
C207 C208 H20E 119.4 . .
C210 C209 C208 120.0(11) . .
C210 C209 H20F 120.0 . .
C208 C209 H20F 120.0 . .
C209 C210 C205 123.0(14) . .
C209 C210 H21G 118.5 . .
C205 C210 H21G 118.5 . .
N10 C211 C201 116.4(10) . .
N10 C211 H21A 108.2 . .
C201 C211 H21A 108.2 . .
N10 C211 H21B 108.2 . .
C201 C211 H21B 108.2 . .
H21A C211 H21B 107.3 . .
N10 C212 C213 111.8(8) . .
N10 C212 H21C 109.3 . .
C213 C212 H21C 109.3 . .
N10 C212 H21D 109.3 . .
C213 C212 H21D 109.3 . .
H21C C212 H21D 107.9 . .
O46 C213 O47 123.0(8) . .
O46 C213 C212 118.0(8) . .
O47 C213 C212 118.9(8) . .
N10 C214 P10 113.2(6) . .
N10 C214 H21E 108.9 . .
P10 C214 H21E 108.9 . .
N10 C214 H21F 108.9 . .
P10 C214 H21F 108.9 . .
H21E C214 H21F 107.8 . .
C222 C221 C226 123.5(7) . .
C222 C221 C231 121.3(9) . .
C226 C221 C231 114.0(9) . .
C221 C222 C223 119.2(7) . .
C221 C222 H22B 120.4 . .
C223 C222 H22B 120.4 . .
C224 C223 C222 118.6(7) . .
C224 C223 H22C 120.7 . .
C222 C223 H22C 120.7 . .
C225 C224 C223 122.4(7) . .
C225 C224 H22D 118.8 . .
C223 C224 H22D 118.8 . .
C224 C225 C226 119.5(6) . .
C224 C225 C230 120.4(6) . .
C226 C225 C230 120.0 . .
C221 C226 C225 116.6(6) . .
C221 C226 C227 123.3(6) . .
C225 C226 C227 120.0 . .
C228 C227 C226 120.0 . .
C228 C227 H22E 120.0 . .
C226 C227 H22E 120.0 . .
C227 C228 C229 120.0 . .
C227 C228 H22F 120.0 . .
C229 C228 H22F 120.0 . .
C230 C229 C228 119.9 . .
C230 C229 H22G 120.0 . .
C228 C229 H22G 120.0 . .
C229 C230 C225 120.0 . .
C229 C230 H23H 120.0 . .
C225 C230 H23H 120.0 . .
C221 C231 N11 105.6(9) . .
C221 C231 H23B 110.6 . .
N11 C231 H23B 110.6 . .
C221 C231 H23C 110.6 . .
N11 C231 H23C 110.6 . .
H23B C231 H23C 108.8 . .
N11 C232 C233 113.9(8) . .
N11 C232 H23D 108.8 . .
C233 C232 H23D 108.8 . .
N11 C232 H23E 108.8 . .
C233 C232 H23E 108.8 . .
H23D C232 H23E 107.7 . .
O52 C233 O51 126.8(7) . .
O52 C233 C232 115.2(7) . .
O51 C233 C232 117.6(7) . .
N11 C234 P11 111.4(6) . .
N11 C234 H23F 109.3 . .
P11 C234 H23F 109.3 . .
N11 C234 H23G 109.3 . .
P11 C234 H23G 109.3 . .
H23F C234 H23G 108.0 . .
C242 C241 C246 117.8(6) . .
C243 C242 C241 122.2(7) . .
C243 C242 H24B 118.9 . .
C241 C242 H24B 118.9 . .
C242 C243 C244 120.2(8) . .
C242 C243 H24C 119.9 . .
C244 C243 H24C 119.9 . .
C245 C244 C243 119.6(7) . .
C245 C244 H24D 120.2 . .
C243 C244 H24D 120.2 . .
C244 C245 C250 119.8(6) . .
C244 C245 C246 120.2(6) . .
C250 C245 C246 119.9 . .
C241 C246 C247 120.5(6) . .
C241 C246 C245 119.4(6) . .
C247 C246 C245 120.0 . .
C246 C247 C248 120.0 . .
C246 C247 H24E 120.0 . .
C248 C247 H24E 120.0 . .
C247 C248 C249 120.0 . .
C247 C248 H24F 120.0 . .
C249 C248 H24F 120.0 . .
C250 C249 C248 120.0 . .
C250 C249 H24G 120.0 . .
C248 C249 H24G 120.0 . .
C249 C250 C245 120.0 . .
C249 C250 H25C 120.0 . .
C245 C250 H25C 120.0 . .
C262 C261 C266 118.0(10) . .
C262 C261 C271 120.8(10) . .
C266 C261 C271 121.1(8) . .
C261 C262 C263 123.7(13) . .
C261 C262 H26A 118.2 . .
C263 C262 H26A 118.2 . .
C264 C263 C262 120.0(13) . .
C264 C263 H26B 120.0 . .
C262 C263 H26B 120.0 . .
C263 C264 C265 122.3(13) . .
C263 C264 H26C 118.8 . .
C265 C264 H26C 118.8 . .
C270 C265 C264 122.6(15) . .
C270 C265 C266 119.5(16) . .
C264 C265 C266 117.8(13) . .
C267 C266 C265 119.5(12) . .
C267 C266 C261 122.4(10) . .
C265 C266 C261 118.1(11) . .
C266 C267 C268 118.1(12) . .
C266 C267 H26D 121.0 . .
C268 C267 H26D 121.0 . .
C269 C268 C267 120.2(15) . .
C269 C268 H26E 119.9 . .
C267 C268 H26E 119.9 . .
C270 C269 C268 121.1(17) . .
C270 C269 H26F 119.5 . .
C268 C269 H26F 119.5 . .
C269 C270 C265 121.7(17) . .
C269 C270 H27H 119.2 . .
C265 C270 H27H 119.2 . .
C261 C271 N12 115.7(7) . .
C261 C271 H27B 108.4 . .
N12 C271 H27B 108.4 . .
C261 C271 H27C 108.4 . .
N12 C271 H27C 108.4 . .
H27B C271 H27C 107.4 . .
N12 C272 C273 112.0(6) . .
N12 C272 H27D 109.2 . .
C273 C272 H27D 109.2 . .
N12 C272 H27E 109.2 . .
C273 C272 H27E 109.2 . .
H27D C272 H27E 107.9 . .
O57 C273 O56 125.5(7) . .
O57 C273 C272 115.9(7) . .
O56 C273 C272 118.6(7) . .
N12 C274 P12 112.7(5) . .
N12 C274 H27F 109.1 . .
P12 C274 H27F 109.1 . .
N12 C274 H27G 109.1 . .
P12 C274 H27G 109.1 . .
H27F C274 H27G 107.8 . .
C302 C303 C304 111.8(8) . .
C302 C303 H30B 109.3 . .
C304 C303 H30B 109.3 . .
C302 C303 H30C 109.3 . .
C304 C303 H30C 109.3 . .
H30B C303 H30C 107.9 . .
N14 C304 C303 110.7(7) . .
N14 C304 H30D 109.5 . .
C303 C304 H30D 109.5 . .
N14 C304 H30E 109.5 . .
C303 C304 H30E 109.5 . .
H30D C304 H30E 108.1 . .
C303 C302 C301 113.6(7) . .
C303 C302 H30F 108.8 . .
C301 C302 H30F 108.8 . .
C303 C302 H30G 108.8 . .
C301 C302 H30G 108.8 . .
H30F C302 H30G 107.7 . .
N13 C301 C302 112.5(7) . .
N13 C301 H30H 109.1 . .
C302 C301 H30H 109.1 . .
N13 C301 H30I 109.1 . .
C302 C301 H30I 109.1 . .
H30H C301 H30I 107.8 . .
N15 C305 C306 113.8(7) . .
N15 C305 H30J 108.8 . .
C306 C305 H30J 108.8 . .
N15 C305 H30K 108.8 . .
C306 C305 H30K 108.8 . .
H30J C305 H30K 107.7 . .
C305 C306 C307 112.1(7) . .
C305 C306 H30L 109.2 . .
C307 C306 H30L 109.2 . .
C305 C306 H30M 109.2 . .
C307 C306 H30M 109.2 . .
H30L C306 H30M 107.9 . .
C306 C307 C308 111.6(7) . .
C306 C307 H30N 109.3 . .
C308 C307 H30N 109.3 . .
C306 C307 H30O 109.3 . .
C308 C307 H30O 109.3 . .
H30N C307 H30O 108.0 . .
N16 C308 C307 111.6(7) . .
N16 C308 H30P 109.3 . .
C307 C308 H30P 109.3 . .
N16 C308 H30Q 109.3 . .
C307 C308 H30Q 109.3 . .
H30P C308 H30Q 108.0 . .

loop_
_geom_bond_atom_site_label_1
_geom_bond_atom_site_label_2
_geom_bond_distance
_geom_bond_site_symmetry_2
Zn1 O8 2.079(4) .
Zn1 O23 2.089(5) .
Zn1 O3 2.117(5) .
Zn1 O18 2.125(4) .
Zn1 O28 2.151(4) .
Zn1 O13 2.153(4) .
Zn2 O9 1.930(4) .
Zn2 O30 1.948(5) .
Zn2 O1 2.082(5) .
Zn2 N1 2.127(6) .
Zn2 O3 2.240(4) .
Zn3 O14 1.936(4) .
Zn3 O20 1.982(4) .
Zn3 O6 2.112(5) .
Zn3 N2 2.137(5) .
Zn3 O8 2.159(4) .
Zn4 O4 1.951(5) .
Zn4 O25 1.993(6) .
Zn4 O11 2.000(5) .
Zn4 O13 2.033(4) .
Zn4 N3 2.290(6) .
Zn5 O24 1.946(5) .
Zn5 O15 1.955(5) .
Zn5 O16 2.102(5) .
Zn5 N4 2.112(6) .
Zn5 O18 2.218(4) .
Zn6 O29 1.953(5) .
Zn6 O5 1.987(6) .
Zn6 O21 2.094(5) .
Zn6 O23 2.127(5) .
Zn6 N5 2.196(6) .
Zn7 O19 1.968(5) .
Zn7 O10 1.997(5) .
Zn7 O26 2.033(5) .
Zn7 O28 2.064(5) .
Zn7 N6 2.272(6) .
Zn8 O17 1.965(5) .
Zn8 O22 2.006(5) 1_655
Zn8 N13 2.012(8) .
Zn8 O47 2.022(5) 2_657
Zn9 O57 1.969(5) .
Zn9 N14 1.996(8) .
Zn9 O52 2.012(6) 1_455
Zn9 O12 2.029(6) .
Zn10 O2 1.956(5) .
Zn10 O7 2.015(5) 1_455
Zn10 N15 2.023(7) .
Zn10 O42 2.043(5) .
Zn11 O37 1.959(5) 2_466
Zn11 N16 1.999(7) .
Zn11 O32 2.007(5) 2_566
Zn11 O27 2.022(5) .
Zn12 Zn12 0.562(4) 2_466
Zn12 O33 1.973(8) 2_466
Zn12 O43 1.975(8) 2_466
Zn12 O38 2.004(7) 2_466
Zn12 O33 2.225(8) .
Zn12 O38 2.274(7) .
Zn12 O43 2.354(8) .
Zn13 O44 1.963(6) .
Zn13 O40 1.967(9) 2_466
Zn13 O31 2.109(6) .
Zn13 N7 2.144(9) .
Zn13 O33 2.149(6) .
Zn14 O34 1.936(6) .
Zn14 O45 1.969(8) 2_466
Zn14 O36 2.087(5) .
Zn14 N8 2.138(8) .
Zn14 O38 2.219(5) .
Zn15 O39 1.947(6) .
Zn15 O35 1.985(9) 2_466
Zn15 O41 2.014(6) .
Zn15 O43 2.047(6) .
Zn15 N9 2.314(10) .
Zn16 O53 2.081(6) .
Zn16 O53 2.081(6) 2_657
Zn16 O58 2.123(5) 2_657
Zn16 O58 2.123(5) .
Zn16 O48 2.140(7) 2_657
Zn16 O48 2.140(7) .
Zn17 O59 1.958(6) .
Zn17 O55 1.980(8) 2_657
Zn17 O46 2.042(6) .
Zn17 O48 2.055(6) .
Zn17 N10 2.250(9) .
Zn18 O60 1.959(8) 2_657
Zn18 O50 1.959(6) .
Zn18 O51 2.087(6) .
Zn18 O53 2.120(6) .
Zn18 N11 2.172(9) .
Zn19 O54 1.918(6) .
Zn19 O49 1.934(7) 2_657
Zn19 O56 2.091(5) .
Zn19 N12 2.145(7) .
Zn19 O58 2.229(5) .
P1 O4 1.525(5) .
P1 O5 1.531(5) .
P1 O3 1.532(4) .
P1 C14 1.825(7) .
P2 O9 1.509(5) .
P2 O10 1.530(5) .
P2 O8 1.540(4) .
P2 C34 1.817(7) .
P3 O14 1.511(5) .
P3 O15 1.540(5) .
P3 O13 1.543(5) .
P3 C54 1.852(6) .
P4 O20 1.533(5) .
P4 O18 1.537(5) .
P4 O19 1.545(4) .
P4 C74 1.831(7) .
P5 O25 1.516(6) .
P5 O24 1.525(5) .
P5 O23 1.544(5) .
P5 C94 1.847(7) .
P6 O29 1.522(5) .
P6 O30 1.534(5) .
P6 O28 1.545(5) .
P6 C114 1.835(7) .
P7 O34 1.518(6) .
P7 O35 1.527(9) .
P7 O33 1.555(6) .
P7 C134 1.792(10) .
P8 O40 1.529(8) .
P8 O38 1.540(6) .
P8 O39 1.547(7) .
P8 C174 1.836(9) .
P9 O45 1.520(7) .
P9 O44 1.524(6) .
P9 O43 1.545(6) .
P9 C194 1.848(11) .
P10 O50 1.523(6) .
P10 O49 1.527(6) .
P10 O48 1.534(6) .
P10 C214 1.840(10) .
P11 O55 1.513(9) .
P11 O54 1.532(6) .
P11 O53 1.552(6) .
P11 C234 1.784(10) .
P12 O59 1.521(7) .
P12 O60 1.524(7) .
P12 O58 1.542(5) .
P12 C274 1.845(8) .
O1 C13 1.256(8) .
O2 C13 1.275(8) .
O6 C33 1.237(9) .
O7 C33 1.290(8) .
O7 Zn10 2.015(5) 1_655
O11 C53 1.258(9) .
O12 C53 1.273(8) .
O16 C73 1.243(9) .
O17 C73 1.277(8) .
O21 C93 1.276(9) .
O22 C93 1.258(9) .
O22 Zn8 2.006(5) 1_455
O26 C113 1.252(8) .
O27 C113 1.292(8) .
O31 C133 1.217(10) .
O32 C133 1.286(9) .
O32 Zn11 2.007(5) 2_566
O33 Zn12 1.973(8) 2_466
O35 Zn15 1.985(9) 2_466
O36 C173 1.274(10) .
O37 C173 1.250(10) .
O37 Zn11 1.959(5) 2_466
O38 Zn12 2.004(7) 2_466
O40 Zn13 1.967(8) 2_466
O41 C193 1.265(12) .
O42 C193 1.235(10) .
O43 Zn12 1.975(8) 2_466
O45 Zn14 1.969(8) 2_466
O46 C213 1.241(11) .
O47 C213 1.243(10) .
O47 Zn8 2.022(5) 2_657
O49 Zn19 1.934(7) 2_657
O51 C233 1.248(10) .
O52 C233 1.245(10) .
O52 Zn9 2.012(6) 1_655
O55 Zn17 1.980(8) 2_657
O56 C273 1.265(10) .
O57 C273 1.256(9) .
O60 Zn18 1.959(8) 2_657
N1 C12 1.485(8) .
N1 C14 1.491(9) .
N1 C11 1.520(9) .
N2 C32 1.471(8) .
N2 C34 1.498(8) .
N2 C31 1.530(8) .
N3 C54 1.482(8) .
N3 C52 1.486(8) .
N3 C51 1.496(9) .
N4 C72 1.472(8) .
N4 C74 1.502(8) .
N4 C71 1.522(8) .
N5 C91 1.465(11) .
N5 C92 1.486(8) .
N5 C94 1.493(9) .
N6 C112 1.493(8) .
N6 C114 1.494(9) .
N6 C111 1.506(9) .
N7 C132 1.490(12) .
N7 C134 1.533(14) .
N7 C131 1.652(14) .
N8 C174 1.489(10) .
N8 C172 1.493(10) .
N8 C171 1.505(13) .
N9 C194 1.476(12) .
N9 C192 1.488(12) .
N9 C191 1.517(11) .
N10 C214 1.479(11) .
N10 C212 1.493(12) .
N10 C211 1.506(11) .
N11 C232 1.502(12) .
N11 C234 1.507(14) .
N11 C231 1.657(15) .
N12 C274 1.482(9) .
N12 C271 1.492(12) .
N12 C272 1.498(9) .
N13 C301 1.505(10) .
N13 H13H 0.9000 .
N13 H13I 0.9000 .
N14 C304 1.516(11) .
N14 H14I 0.9000 .
N14 H14J 0.9000 .
N15 C305 1.476(10) .
N15 H15D 0.9000 .
N15 H15E 0.9000 .
N16 C308 1.495(10) .
N16 H16G 0.9000 .
N16 H16H 0.9000 .
C1 C2 1.396(13) .
C1 C6 1.409(14) .
C1 C11 1.495(11) .
C2 C3 1.401(13) .
C2 H2A 0.9300 .
C3 C4 1.30(2) .
C3 H3A 0.9300 .
C4 C5 1.40(2) .
C4 H4A 0.9300 .
C5 C10 1.39(2) .
C5 C6 1.516(15) .
C6 C7 1.419(17) .
C7 C8 1.414(17) .
C7 H7A 0.9300 .
C8 C9 1.42(2) .
C8 H8A 0.9300 .
C9 C10 1.32(2) .
C9 H9A 0.9300 .
C10 H10A 0.9300 .
C11 H11A 0.9700 .
C11 H11B 0.9700 .
C12 C13 1.507(9) .
C12 H12A 0.9700 .
C12 H12B 0.9700 .
C14 H14A 0.9700 .
C14 H14B 0.9700 .
C21 C22 1.386(11) .
C21 C26 1.446(11) .
C21 C31 1.515(9) .
C22 C23 1.423(11) .
C22 H22A 0.9300 .
C23 C24 1.360(14) .
C23 H23A 0.9300 .
C24 C25 1.435(14) .
C24 H24A 0.9300 .
C25 C30 1.415(14) .
C25 C26 1.447(12) .
C26 C27 1.409(12) .
C27 C28 1.360(14) .
C27 H27A 0.9300 .
C28 C29 1.433(17) .
C28 H28A 0.9300 .
C29 C30 1.361(17) .
C29 H29A 0.9300 .
C30 H30A 0.9300 .
C31 H31A 0.9700 .
C31 H31B 0.9700 .
C32 C33 1.515(10) .
C32 H32A 0.9700 .
C32 H32B 0.9700 .
C34 H34A 0.9700 .
C34 H34B 0.9700 .
C41 C42 1.389(10) .
C41 C46 1.419(11) .
C41 C51 1.530(10) .
C42 C43 1.420(12) .
C42 H42A 0.9300 .
C43 C44 1.336(14) .
C43 H43A 0.9300 .
C44 C45 1.418(13) .
C44 H44A 0.9300 .
C45 C50 1.402(13) .
C45 C46 1.441(11) .
C46 C47 1.436(10) .
C47 C48 1.355(11) .
C47 H47A 0.9300 .
C48 C49 1.430(12) .
C48 H48A 0.9300 .
C49 C50 1.371(13) .
C49 H49A 0.9300 .
C50 H50A 0.9300 .
C51 H51A 0.9700 .
C51 H51B 0.9700 .
C52 C53 1.494(10) .
C52 H52A 0.9700 .
C52 H52B 0.9700 .
C54 H54A 0.9700 .
C54 H54B 0.9700 .
C61 C62 1.377(11) .
C61 C66 1.441(10) .
C61 C71 1.510(9) .
C62 C63 1.413(13) .
C62 H62A 0.9300 .
C63 C64 1.391(15) .
C63 H63A 0.9300 .
C64 C65 1.409(14) .
C64 H64A 0.9300 .
C65 C66 1.421(12) .
C65 C70 1.448(13) .
C66 C67 1.401(12) .
C67 C68 1.362(11) .
C67 H67A 0.9300 .
C68 C69 1.419(16) .
C68 H68A 0.9300 .
C69 C70 1.345(16) .
C69 H69A 0.9300 .
C70 H70A 0.9300 .
C71 H71A 0.9700 .
C71 H71B 0.9700 .
C72 C73 1.530(9) .
C72 H72A 0.9700 .
C72 H72B 0.9700 .
C74 H74A 0.9700 .
C74 H74B 0.9700 .
C81 C82 1.338(12) .
C81 C86 1.463(13) .
C81 C91 1.549(11) .
C82 C83 1.423(12) .
C82 H82A 0.9300 .
C83 C84 1.346(15) .
C83 H83A 0.9300 .
C84 C85 1.403(14) .
C84 H84A 0.9300 .
C85 C90 1.439(14) .
C85 C86 1.455(11) .
C86 C87 1.423(13) .
C87 C88 1.385(14) .
C87 H87A 0.9300 .
C88 C89 1.404(13) .
C88 H88A 0.9300 .
C89 C90 1.328(14) .
C89 H89A 0.9300 .
C90 H90A 0.9300 .
C91 H91A 0.9700 .
C91 H91B 0.9700 .
C92 C93 1.500(10) .
C92 H92A 0.9700 .
C92 H92B 0.9700 .
C94 H94A 0.9700 .
C94 H94B 0.9700 .
C101 C102 1.394(11) .
C101 C106 1.425(11) .
C101 C111 1.521(10) .
C102 C103 1.408(12) .
C102 H10B 0.9300 .
C103 C104 1.373(14) .
C103 H10C 0.9300 .
C104 C105 1.425(13) .
C104 H10D 0.9300 .
C105 C110 1.412(12) .
C105 C106 1.436(11) .
C106 C107 1.444(11) .
C107 C108 1.374(11) .
C107 H10E 0.9300 .
C108 C109 1.411(13) .
C108 H10F 0.9300 .
C109 C110 1.364(14) .
C109 H10G 0.9300 .
C110 H11I 0.9300 .
C111 H11C 0.9700 .
C111 H11D 0.9700 .
C112 C113 1.507(10) .
C112 H11E 0.9700 .
C112 H11F 0.9700 .
C114 H11G 0.9700 .
C114 H11H 0.9700 .
C121 C122 1.322(8) .
C121 C126 1.327(8) .
C121 C131 1.393(8) .
C122 C123 1.349(8) .
C122 H12C 0.9300 .
C123 C124 1.336(8) .
C123 H12D 0.9300 .
C124 C125 1.326(8) .
C124 H12E 0.9300 .
C125 C126 1.394(7) .
C125 C130 1.395(7) .
C126 C127 1.394(7) .
C127 C128 1.394(7) .
C127 H12F 0.9300 .
C128 C129 1.394(7) .
C128 H12G 0.9300 .
C129 C130 1.394(7) .
C129 H12H 0.9300 .
C130 H13G 0.9300 .
C131 H13A 0.9700 .
C131 H13B 0.9700 .
C132 C133 1.539(12) .
C132 H13C 0.9700 .
C132 H13D 0.9700 .
C134 H13E 0.9700 .
C134 H13F 0.9700 .
C141 C142 1.341(8) .
C141 C146 1.373(8) .
C142 C143 1.327(9) .
C142 H14C 0.9300 .
C143 C144 1.335(9) .
C143 H14D 0.9300 .
C144 C145 1.327(8) .
C144 H14E 0.9300 .
C145 C150 1.390(8) .
C145 C146 1.390(8) .
C146 C147 1.390(7) .
C147 C148 1.389(7) .
C147 H14F 0.9300 .
C148 C149 1.390(7) .
C148 H14G 0.9300 .
C149 C150 1.389(7) .
C149 H14H 0.9300 .
C150 H15C 0.9300 .
C161 C162 1.399(15) .
C161 C166 1.469(17) .
C161 C171 1.494(16) .
C162 C163 1.33(2) .
C162 H16A 0.9300 .
C163 C164 1.26(2) .
C163 H16B 0.9300 .
C164 C165 1.46(2) .
C164 H16C 0.9300 .
C165 C170 1.30(2) .
C165 C166 1.46(2) .
C166 C167 1.414(17) .
C167 C168 1.415(18) .
C167 H16D 0.9300 .
C168 C169 1.53(2) .
C168 H16E 0.9300 .
C169 C170 1.35(2) .
C169 H16F 0.9300 .
C170 H17G 0.9300 .
C171 H17A 0.9700 .
C171 H17B 0.9700 .
C172 C173 1.524(10) .
C172 H17C 0.9700 .
C172 H17D 0.9700 .
C174 H17E 0.9700 .
C174 H17F 0.9700 .
C181 C182 1.353(17) .
C181 C186 1.454(14) .
C181 C191 1.520(18) .
C182 C183 1.41(2) .
C182 H18A 0.9300 .
C183 C184 1.386(18) .
C183 H18B 0.9300 .
C184 C185 1.387(16) .
C184 H18C 0.9300 .
C185 C190 1.431(15) .
C185 C186 1.459(18) .
C186 C187 1.384(16) .
C187 C188 1.393(14) .
C187 H18D 0.9300 .
C188 C189 1.410(18) .
C188 H18E 0.9300 .
C189 C190 1.327(17) .
C189 H18F 0.9300 .
C190 H19G 0.9300 .
C191 H19A 0.9700 .
C191 H19B 0.9700 .
C192 C193 1.545(11) .
C192 H19C 0.9700 .
C192 H19D 0.9700 .
C194 H19E 0.9700 .
C194 H19F 0.9700 .
C201 C202 1.365(17) .
C201 C206 1.449(14) .
C201 C211 1.517(18) .
C202 C203 1.432(19) .
C202 H20A 0.9300 .
C203 C204 1.328(16) .
C203 H20B 0.9300 .
C204 C205 1.411(16) .
C204 H20C 0.9300 .
C205 C210 1.406(15) .
C205 C206 1.443(18) .
C206 C207 1.412(15) .
C207 C208 1.398(13) .
C207 H20D 0.9300 .
C208 C209 1.377(18) .
C208 H20E 0.9300 .
C209 C210 1.352(17) .
C209 H20F 0.9300 .
C210 H21G 0.9300 .
C211 H21A 0.9700 .
C211 H21B 0.9700 .
C212 C213 1.532(11) .
C212 H21C 0.9700 .
C212 H21D 0.9700 .
C214 H21E 0.9700 .
C214 H21F 0.9700 .
C221 C222 1.330(8) .
C221 C226 1.341(8) .
C221 C231 1.416(8) .
C222 C223 1.348(8) .
C222 H22B 0.9300 .
C223 C224 1.340(8) .
C223 H22C 0.9300 .
C224 C225 1.326(8) .
C224 H22D 0.9300 .
C225 C226 1.382(7) .
C225 C230 1.383(7) .
C226 C227 1.383(7) .
C227 C228 1.383(7) .
C227 H22E 0.9300 .
C228 C229 1.384(7) .
C228 H22F 0.9300 .
C229 C230 1.383(7) .
C229 H22G 0.9300 .
C230 H23H 0.9300 .
C231 H23B 0.9700 .
C231 H23C 0.9700 .
C232 C233 1.532(12) .
C232 H23D 0.9700 .
C232 H23E 0.9700 .
C234 H23F 0.9700 .
C234 H23G 0.9700 .
C241 C242 1.343(8) .
C241 C246 1.366(8) .
C242 C243 1.332(9) .
C242 H24B 0.9300 .
C243 C244 1.341(9) .
C243 H24C 0.9300 .
C244 C245 1.323(8) .
C244 H24D 0.9300 .
C245 C250 1.384(7) .
C245 C246 1.385(7) .
C246 C247 1.384(7) .
C247 C248 1.384(7) .
C247 H24E 0.9300 .
C248 C249 1.385(7) .
C248 H24F 0.9300 .
C249 C250 1.384(7) .
C249 H24G 0.9300 .
C250 H25C 0.9300 .
C261 C262 1.363(14) .
C261 C266 1.468(14) .
C261 C271 1.481(13) .
C262 C263 1.389(18) .
C262 H26A 0.9300 .
C263 C264 1.33(2) .
C263 H26B 0.9300 .
C264 C265 1.44(2) .
C264 H26C 0.9300 .
C265 C270 1.37(2) .
C265 C266 1.444(18) .
C266 C267 1.397(15) .
C267 C268 1.415(16) .
C267 H26D 0.9300 .
C268 C269 1.41(2) .
C268 H26E 0.9300 .
C269 C270 1.33(2) .
C269 H26F 0.9300 .
C270 H27H 0.9300 .
C271 H27B 0.9700 .
C271 H27C 0.9700 .
C272 C273 1.517(10) .
C272 H27D 0.9700 .
C272 H27E 0.9700 .
C274 H27F 0.9700 .
C274 H27G 0.9700 .
C303 C302 1.509(12) .
C303 C304 1.529(11) .
C303 H30B 0.9700 .
C303 H30C 0.9700 .
C304 H30D 0.9700 .
C304 H30E 0.9700 .
C302 C301 1.509(11) .
C302 H30F 0.9700 .
C302 H30G 0.9700 .
C301 H30H 0.9700 .
C301 H30I 0.9700 .
C305 C306 1.518(10) .
C305 H30J 0.9700 .
C305 H30K 0.9700 .
C306 C307 1.528(11) .
C306 H30L 0.9700 .
C306 H30M 0.9700 .
C307 C308 1.533(10) .
C307 H30N 0.9700 .
C307 H30O 0.9700 .
C308 H30P 0.9700 .
C308 H30Q 0.9700 .
